data_4127232
loop_
_publ_author_name
'Loh, Ying Kai'
'Porteous, Kieran'
'Fuentes, M \'Angeles'
'Do, Dinh Cao Huan'
'Hicks, Jamie'
'Aldridge, Simon'

_publ_section_title
;
 An Acid-Free Anionic Oxoborane Isoelectronic with Carbonyl: Facile Access
 and Transfer of a Terminal B&#x2550;O Double Bond.
;
_journal_issue 20
_journal_name_full 'Journal of the American Chemical Society'
_journal_page_first 8073
_journal_page_last 8077
_journal_paper_doi 10.1021/jacs.9b03600
_journal_volume 141
_journal_year 2019
_chemical_formula_moiety 'C104 H144 B4 K4 N8 S4, 3.5(C6 H6)'
_chemical_formula_sum 'C125 H165 B4 K4 N8 S4'
_chemical_formula_weight 2107.52
_chemical_melting_point ?
_space_group_crystal_system triclinic
_space_group_IT_number 2
_space_group_name_Hall '-P 1'
_space_group_name_H-M_alt 'P -1'
_symmetry_space_group_name_Hall '-P 1'
_symmetry_space_group_name_H-M 'P -1'
_atom_sites_solution_hydrogens geom
_atom_sites_solution_primary dual
_audit_creation_method SHELXL-2018/3
_cell_angle_alpha 85.492(2)
_cell_angle_beta 89.509(2)
_cell_angle_gamma 61.864(2)
_cell_formula_units_Z 2
_cell_length_a 15.5333(3)
_cell_length_b 16.3399(3)
_cell_length_c 27.9110(7)
_cell_measurement_reflns_used 18709
_cell_measurement_temperature 150(2)
_cell_measurement_theta_max 75.6290
_cell_measurement_theta_min 3.0760
_cell_volume 6224.4(3)
_computing_cell_refinement 'CrysAlisPro 1.171.39.34b (Rigaku OD, 2017)'
_computing_data_collection 'CrysAlisPro 1.171.39.34b (Rigaku OD, 2017)'
_computing_data_reduction 'CrysAlisPro 1.171.39.34b (Rigaku OD, 2017)'
_computing_molecular_graphics 'SHELXLE (HUbschle, 2017)'
_computing_publication_material 'CIFTAB-2014/2 (Sheldrick, 2014)'
_computing_structure_refinement 'SHELXL-2018/3 (Sheldrick, 2018)'
_computing_structure_solution 'SHELXT (Sheldrick, 2015)'
_diffrn_ambient_temperature 150(2)
_diffrn_detector_area_resol_mean 10.5035
_diffrn_measured_fraction_theta_full 0.997
_diffrn_measured_fraction_theta_max 0.996
_diffrn_measurement_device_type 'SuperNova, Dual, Cu at home/near, Atlas'
_diffrn_measurement_method '\w scans'
_diffrn_radiation_type CuK\a
_diffrn_radiation_wavelength 1.54184
_diffrn_reflns_av_R_equivalents 0.0411
_diffrn_reflns_av_unetI/netI 0.0545
_diffrn_reflns_Laue_measured_fraction_full 0.997
_diffrn_reflns_Laue_measured_fraction_max 0.996
_diffrn_reflns_limit_h_max 18
_diffrn_reflns_limit_h_min -18
_diffrn_reflns_limit_k_max 19
_diffrn_reflns_limit_k_min -19
_diffrn_reflns_limit_l_max 34
_diffrn_reflns_limit_l_min -34
_diffrn_reflns_number 58648
_diffrn_reflns_point_group_measured_fraction_full 0.997
_diffrn_reflns_point_group_measured_fraction_max 0.996
_diffrn_reflns_theta_full 67.684
_diffrn_reflns_theta_max 70.074
_diffrn_reflns_theta_min 3.078
_diffrn_source 'micro-focus sealed X-ray tube'
_exptl_absorpt_coefficient_mu 2.261
_exptl_absorpt_correction_T_max 1.00000
_exptl_absorpt_correction_T_min 0.87614
_exptl_absorpt_correction_type multi-scan
_exptl_absorpt_process_details
;
CrysAlisPro 1.171.39.34b (Rigaku Oxford Diffraction, 2017)
Empirical absorption correction using spherical harmonics,
 implemented in SCALE3 ABSPACK scaling algorithm.
;
_exptl_crystal_colour colourless
_exptl_crystal_density_diffrn 1.124
_exptl_crystal_density_meas ?
_exptl_crystal_description block
_exptl_crystal_F_000 2262
_exptl_crystal_size_max 0.15
_exptl_crystal_size_mid 0.12
_exptl_crystal_size_min 0.10
_refine_diff_density_max 0.672
_refine_diff_density_min -0.362
_refine_diff_density_rms 0.062
_refine_ls_extinction_method none
_refine_ls_goodness_of_fit_ref 1.016
_refine_ls_hydrogen_treatment constr
_refine_ls_matrix_type full
_refine_ls_number_parameters 1504
_refine_ls_number_reflns 58648
_refine_ls_number_restraints 1008
_refine_ls_restrained_S_all 1.013
_refine_ls_R_factor_all 0.0900
_refine_ls_R_factor_gt 0.0680
_refine_ls_shift/su_max 0.000
_refine_ls_shift/su_mean 0.000
_refine_ls_structure_factor_coef Fsqd
_refine_ls_weighting_details 'w=1/[\s^2^(Fo^2^)+(0.1075P)^2^+5.4446P] where P=(Fo^2^+2Fc^2^)/3'
_refine_ls_weighting_scheme calc
_refine_ls_wR_factor_gt 0.1853
_refine_ls_wR_factor_ref 0.2101
_reflns_Friedel_coverage 0.000
_reflns_number_gt 43999
_reflns_number_total 58648
_reflns_threshold_expression 'I > 2\s(I)'
_cod_data_source_file ja9b03600_si_002.cif
_cod_data_source_block 196ykmaf18
_cod_depositor_comments
;
The following automatic conversions were performed:

'_chemical_melting_point' value 'not measured' was changed to '?' -
the value is undefined or not given.

'_exptl_crystal_density_meas' value 'not measured' was changed to '?'
- the value is perceived as not measured.

Automatic conversion script
Id: cif_fix_values 4973 2017-02-22 13:04:09Z antanas 

 Adding full bibliography for 4127230--4127234.cif.
;
_cod_database_code 4127232
_shelx_shelxl_version_number 2018/3
_shelx_space_group_comment
;
The symmetry employed for this shelxl refinement is uniquely defined
by the following loop, which should always be used as a source of
symmetry information in preference to the above space-group names.
They are only intended as comments.
;

loop_
_space_group_symop_operation_xyz
'x, y, z'
'-x, -y, -z'

loop_
_atom_site_label
_atom_site_type_symbol
_atom_site_fract_x
_atom_site_fract_y
_atom_site_fract_z
_atom_site_U_iso_or_equiv
_atom_site_adp_type
_atom_site_occupancy
_atom_site_site_symmetry_order
_atom_site_calc_flag
_atom_site_refinement_flags_posn
_atom_site_refinement_flags_adp
_atom_site_refinement_flags_occupancy
_atom_site_disorder_assembly
_atom_site_disorder_group
K1 K 0.36541(6) 0.28745(6) 0.29544(3) 0.03855(19) Uani 1 1 d . . . . .
K2 K 0.44810(6) 0.48567(6) 0.32711(3) 0.0393(2) Uani 1 1 d . . . . .
K3 K 0.22311(6) 0.56656(6) 0.21501(3) 0.03811(19) Uani 1 1 d . . . . .
K4 K 0.52202(6) 0.36781(6) 0.18753(3) 0.0398(2) Uani 1 1 d . . . . .
S1 S 0.24757(7) 0.48994(7) 0.32524(4) 0.0370(2) Uani 1 1 d . . . . .
S2 S 0.56987(7) 0.27874(7) 0.29249(4) 0.0381(2) Uani 1 1 d . . . . .
S3 S 0.41692(7) 0.57766(7) 0.22379(4) 0.0370(2) Uani 1 1 d . . . . .
S4 S 0.32292(7) 0.36273(7) 0.18492(4) 0.0357(2) Uani 1 1 d . . . . .
N1 N 0.0964(2) 0.5510(2) 0.39762(13) 0.0379(7) Uani 1 1 d . . . . .
N2 N 0.0433(2) 0.6303(2) 0.32433(12) 0.0336(7) Uani 1 1 d . . . . .
N3 N 0.7567(3) 0.1257(3) 0.33150(14) 0.0452(9) Uani 1 1 d . . . . .
N4 N 0.7025(2) 0.2568(2) 0.37039(13) 0.0414(8) Uani 1 1 d . . . . .
N5 N 0.4723(3) 0.7242(2) 0.19814(14) 0.0395(8) Uani 1 1 d . . . . .
N6 N 0.5463(2) 0.5991(2) 0.15432(12) 0.0340(7) Uani 1 1 d . . . . .
N7 N 0.2667(2) 0.2164(2) 0.18390(12) 0.0334(7) Uani 1 1 d . . . . .
N8 N 0.2615(3) 0.2847(2) 0.10935(13) 0.0388(8) Uani 1 1 d . . . . .
C00I C 0.5733(3) 0.5173(3) 0.12942(14) 0.0338(8) Uani 1 1 d . . . . .
C00L C 0.6684(3) 0.4431(3) 0.13514(15) 0.0370(9) Uani 1 1 d . . . . .
C00Q C 0.6619(3) 0.4196(3) 0.37333(15) 0.0402(9) Uani 1 1 d . . . . .
C00V C 0.6462(3) 0.3452(3) 0.38959(15) 0.0390(9) Uani 1 1 d . . . . .
C00X C 0.6940(3) 0.3662(3) 0.10898(16) 0.0425(9) Uani 1 1 d . . . . .
H00X H 0.759010 0.316478 0.111542 0.051 Uiso 1 1 calc R U . . .
C1 C -0.0019(3) 0.6178(3) 0.39937(17) 0.0479(11) Uani 1 1 d . . . . .
H1 H -0.040442 0.628516 0.427104 0.057 Uiso 1 1 calc R U . . .
C01G C 0.5032(3) 0.5141(3) 0.09878(15) 0.0374(9) Uani 1 1 d . . . . .
C01H C 0.7438(3) 0.4438(3) 0.16912(17) 0.0447(10) Uani 1 1 d . . . . .
H01H H 0.710559 0.500140 0.187548 0.054 Uiso 1 1 calc R U . . .
C01N C 0.5192(3) 0.4424(3) 0.44048(16) 0.0447(10) Uani 1 1 d . . . . .
H01N H 0.470485 0.450786 0.463205 0.054 Uiso 1 1 calc R U . . .
C01T C 0.6260(3) 0.3614(3) 0.07929(17) 0.0476(11) Uani 1 1 d . . . . .
H01T H 0.644342 0.307975 0.062122 0.057 Uiso 1 1 calc R U . . .
C01U C 0.4018(3) 0.5963(3) 0.09080(16) 0.0421(9) Uani 1 1 d . . . . .
H01U H 0.383698 0.627177 0.121545 0.050 Uiso 1 1 calc R U . . .
C2 C -0.0334(3) 0.6643(3) 0.35619(16) 0.0443(10) Uani 1 1 d . . . . .
H2 H -0.097729 0.712812 0.348378 0.053 Uiso 1 1 calc R U . . .
C02C C 0.7384(3) 0.4100(4) 0.33683(18) 0.0498(11) Uani 1 1 d . . . . .
H02C H 0.751333 0.355460 0.318417 0.060 Uiso 1 1 calc R U . . .
C02H C 0.5560(3) 0.2741(3) 0.44107(19) 0.0501(11) Uani 1 1 d . . . . .
H02H H 0.607370 0.215922 0.428264 0.060 Uiso 1 1 calc R U . . .
C02J C 0.4025(4) 0.6675(4) 0.05232(18) 0.0557(12) Uani 1 1 d . . . . .
H02A H 0.447962 0.689262 0.062373 0.084 Uiso 1 1 calc R U . . .
H02B H 0.336634 0.720496 0.047909 0.084 Uiso 1 1 calc R U . . .
H02D H 0.423159 0.638624 0.021946 0.084 Uiso 1 1 calc R U . . .
C02M C 0.7852(4) 0.3584(4) 0.2050(2) 0.0666(15) Uani 1 1 d . . . . .
H02E H 0.731478 0.351355 0.219917 0.100 Uiso 1 1 calc R U . . .
H02F H 0.824556 0.365762 0.229868 0.100 Uiso 1 1 calc R U . . .
H02G H 0.826256 0.302960 0.188297 0.100 Uiso 1 1 calc R U . . .
C02S C 0.3243(4) 0.5679(4) 0.0791(2) 0.0689(16) Uani 1 1 d . . . . .
H02I H 0.334523 0.545249 0.047018 0.103 Uiso 1 1 calc R U . . .
H02J H 0.259296 0.621891 0.079951 0.103 Uiso 1 1 calc R U . . .
H02K H 0.329227 0.518389 0.102955 0.103 Uiso 1 1 calc R U . . .
C02Y C 0.7066(5) 0.4944(4) 0.3009(2) 0.0673(15) Uani 1 1 d . . . . .
H02L H 0.644968 0.507731 0.284773 0.101 Uiso 1 1 calc R U . . .
H02M H 0.756873 0.481679 0.276917 0.101 Uiso 1 1 calc R U . . .
H02N H 0.697359 0.548237 0.317694 0.101 Uiso 1 1 calc R U . . .
C3 C 0.8238(3) 0.1117(3) 0.3687(2) 0.0576(14) Uani 1 1 d . . . . .
H3 H 0.882702 0.055763 0.376376 0.069 Uiso 1 1 calc R U . . .
C03F C 0.8339(4) 0.3885(6) 0.3631(2) 0.091(2) Uani 1 1 d . . . . .
H03A H 0.822385 0.439110 0.383138 0.137 Uiso 1 1 calc R U . . .
H03B H 0.883054 0.382872 0.339422 0.137 Uiso 1 1 calc R U . . .
H03C H 0.857410 0.329939 0.383368 0.137 Uiso 1 1 calc R U . . .
C03L C 0.5613(7) 0.2592(5) 0.4963(3) 0.104(3) Uani 1 1 d . . . . .
H03D H 0.626516 0.244850 0.508164 0.156 Uiso 1 1 calc R U . . .
H03E H 0.548383 0.207273 0.506396 0.156 Uiso 1 1 calc R U . . .
H03F H 0.512303 0.315949 0.509614 0.156 Uiso 1 1 calc R U . . .
C4 C 0.7919(3) 0.1897(3) 0.3916(2) 0.0585(14) Uani 1 1 d . . . . .
H4 H 0.824660 0.197897 0.417947 0.070 Uiso 1 1 calc R U . . .
C5 C 0.5337(3) 0.7380(3) 0.16499(18) 0.0460(10) Uani 1 1 d . . . . .
H5 H 0.542441 0.791914 0.161290 0.055 Uiso 1 1 calc R U . . .
C6 C 0.5782(3) 0.6638(3) 0.13931(17) 0.0427(10) Uani 1 1 d . . . . .
H6 H 0.623897 0.656305 0.114971 0.051 Uiso 1 1 calc R U . . .
C7 C 0.2408(3) 0.1720(3) 0.15000(16) 0.0438(10) Uani 1 1 d . . . . .
H7 H 0.227934 0.121106 0.157063 0.053 Uiso 1 1 calc R U . . .
C8 C 0.2374(4) 0.2130(3) 0.10617(17) 0.0472(10) Uani 1 1 d . . . . .
H8 H 0.220932 0.195936 0.077201 0.057 Uiso 1 1 calc R U . . .
C9 C 0.1524(3) 0.5058(3) 0.44156(15) 0.0401(9) Uani 1 1 d . . . . .
C010 C 0.6049(3) 0.5051(3) 0.39205(16) 0.0428(10) Uani 1 1 d . . . . .
H010 H 0.614912 0.556734 0.381792 0.051 Uiso 1 1 calc R U . . .
C10 C 0.1902(3) 0.5542(3) 0.46649(17) 0.0446(10) Uani 1 1 d . . . . .
C11 C 0.2423(3) 0.5106(4) 0.50972(18) 0.0526(12) Uani 1 1 d . . . . .
H11 H 0.268663 0.541555 0.527315 0.063 Uiso 1 1 calc R U . . .
C12 C 0.2563(3) 0.4240(4) 0.52743(17) 0.0528(12) Uani 1 1 d . . . . .
H12 H 0.292226 0.395687 0.556805 0.063 Uiso 1 1 calc R U . . .
C13 C 0.2181(3) 0.3784(3) 0.50248(16) 0.0489(11) Uani 1 1 d . . . . .
H13 H 0.226887 0.319190 0.515132 0.059 Uiso 1 1 calc R U . . .
C14 C 0.1663(3) 0.4183(3) 0.45871(15) 0.0411(9) Uani 1 1 d . . . . .
C15 C 0.1226(3) 0.3688(3) 0.43190(16) 0.0459(10) Uani 1 1 d . . . . .
H15 H 0.114533 0.392581 0.397235 0.055 Uiso 1 1 calc R U . . .
C16 C 0.0225(4) 0.3892(5) 0.4499(3) 0.0796(19) Uani 1 1 d . . . . .
H16A H 0.028787 0.364231 0.483558 0.119 Uiso 1 1 calc R U . . .
H16B H -0.005417 0.359758 0.430341 0.119 Uiso 1 1 calc R U . . .
H16C H -0.020337 0.456635 0.447529 0.119 Uiso 1 1 calc R U . . .
C017 C 0.5345(3) 0.5164(3) 0.42500(16) 0.0451(10) Uani 1 1 d . . . . .
H017 H 0.496391 0.575440 0.437072 0.054 Uiso 1 1 calc R U . . .
C17 C 0.1881(4) 0.2628(4) 0.4349(2) 0.0627(14) Uani 1 1 d . . . . .
H17A H 0.252684 0.248728 0.422904 0.094 Uiso 1 1 calc R U . . .
H17B H 0.158588 0.234718 0.415392 0.094 Uiso 1 1 calc R U . . .
H17C H 0.194911 0.237210 0.468481 0.094 Uiso 1 1 calc R U . . .
C18 C 0.1755(3) 0.6499(3) 0.44814(18) 0.0488(11) Uani 1 1 d . . . . .
H18 H 0.129310 0.671997 0.419598 0.059 Uiso 1 1 calc R U . . .
C19 C 0.1300(6) 0.7205(4) 0.4855(3) 0.084(2) Uani 1 1 d . . . . .
H19A H 0.067635 0.723801 0.495031 0.125 Uiso 1 1 calc R U . . .
H19B H 0.118873 0.781842 0.471757 0.125 Uiso 1 1 calc R U . . .
H19C H 0.174308 0.701064 0.513775 0.125 Uiso 1 1 calc R U . . .
C20 C 0.2710(4) 0.6446(4) 0.4316(2) 0.0677(15) Uani 1 1 d . . . . .
H20A H 0.316677 0.626139 0.459190 0.102 Uiso 1 1 calc R U . . .
H20B H 0.259065 0.705652 0.416925 0.102 Uiso 1 1 calc R U . . .
H20C H 0.299019 0.598424 0.407832 0.102 Uiso 1 1 calc R U . . .
C21 C 0.0361(3) 0.6774(3) 0.27796(15) 0.0343(8) Uani 1 1 d . . . . .
C22 C -0.0057(3) 0.6586(3) 0.23884(15) 0.0376(9) Uani 1 1 d . . . . .
C23 C -0.0137(3) 0.7070(3) 0.19429(15) 0.0408(9) Uani 1 1 d . . . . .
H23 H -0.043652 0.696077 0.167719 0.049 Uiso 1 1 calc R U . . .
C023 C 0.5749(3) 0.3545(3) 0.42310(17) 0.0435(10) Uani 1 1 d . . . . .
C24 C 0.0209(3) 0.7701(3) 0.18828(17) 0.0449(10) Uani 1 1 d . . . . .
H24 H 0.015844 0.801872 0.157580 0.054 Uiso 1 1 calc R U . . .
C25 C 0.0637(3) 0.7877(3) 0.22713(16) 0.0406(9) Uani 1 1 d . . . . .
H25 H 0.087912 0.831271 0.222572 0.049 Uiso 1 1 calc R U . . .
C26 C 0.0714(3) 0.7426(3) 0.27238(15) 0.0368(9) Uani 1 1 d . . . . .
C026 C 0.5310(3) 0.4343(3) 0.07439(16) 0.0447(10) Uani 1 1 d . . . . .
H026 H 0.484673 0.429752 0.054284 0.054 Uiso 1 1 calc R U . . .
C27 C 0.1138(3) 0.7664(3) 0.31462(17) 0.0421(9) Uani 1 1 d . . . . .
H27 H 0.137388 0.711678 0.339094 0.051 Uiso 1 1 calc R U . . .
C28 C 0.0346(4) 0.8490(4) 0.3381(2) 0.0717(17) Uani 1 1 d . . . . .
H28A H 0.011173 0.905101 0.315822 0.108 Uiso 1 1 calc R U . . .
H28B H 0.061528 0.858484 0.367550 0.108 Uiso 1 1 calc R U . . .
H28C H -0.019874 0.836458 0.346150 0.108 Uiso 1 1 calc R U . . .
C29 C 0.2005(4) 0.7806(4) 0.3025(2) 0.0647(15) Uani 1 1 d . . . . .
H29A H 0.249193 0.726730 0.287066 0.097 Uiso 1 1 calc R U . . .
H29B H 0.229298 0.787498 0.332094 0.097 Uiso 1 1 calc R U . . .
H29C H 0.179650 0.836966 0.280616 0.097 Uiso 1 1 calc R U . . .
C030 C 0.8252(4) 0.4517(5) 0.1403(2) 0.0749(18) Uani 1 1 d . . . . .
H03G H 0.853739 0.401139 0.118946 0.112 Uiso 1 1 calc R U . . .
H03H H 0.876058 0.447124 0.162529 0.112 Uiso 1 1 calc R U . . .
H03I H 0.797560 0.511780 0.121036 0.112 Uiso 1 1 calc R U . . .
C30 C -0.0423(3) 0.5867(3) 0.24405(16) 0.0411(9) Uani 1 1 d . . . . .
H30 H -0.021651 0.553384 0.276859 0.049 Uiso 1 1 calc R U . . .
C31 C -0.1533(4) 0.6330(4) 0.2402(3) 0.080(2) Uani 1 1 d . . . . .
H31A H -0.180885 0.676548 0.265156 0.120 Uiso 1 1 calc R U . . .
H31B H -0.174671 0.585353 0.244488 0.120 Uiso 1 1 calc R U . . .
H31C H -0.175724 0.667004 0.208445 0.120 Uiso 1 1 calc R U . . .
C32 C 0.0035(4) 0.5145(3) 0.20752(19) 0.0555(12) Uani 1 1 d . . . . .
H32A H -0.020546 0.544220 0.175087 0.083 Uiso 1 1 calc R U . . .
H32B H -0.014211 0.464711 0.214442 0.083 Uiso 1 1 calc R U . . .
H32C H 0.074713 0.488159 0.209544 0.083 Uiso 1 1 calc R U . . .
C33 C 0.7670(3) 0.0473(3) 0.30720(17) 0.0427(10) Uani 1 1 d . . . . .
C34 C 0.7466(3) -0.0185(3) 0.33273(17) 0.0457(10) Uani 1 1 d . . . . .
C35 C 0.7576(3) -0.0957(3) 0.30907(18) 0.0487(11) Uani 1 1 d . . . . .
H35 H 0.742478 -0.140540 0.325131 0.058 Uiso 1 1 calc R U . . .
C036 C 0.4579(4) 0.2890(4) 0.4238(2) 0.0674(15) Uani 1 1 d . . . . .
H03J H 0.452519 0.300335 0.388678 0.101 Uiso 1 1 calc R U . . .
H03K H 0.406379 0.342928 0.438058 0.101 Uiso 1 1 calc R U . . .
H03L H 0.450938 0.233500 0.433388 0.101 Uiso 1 1 calc R U . . .
C36 C 0.7903(3) -0.1066(3) 0.26277(18) 0.0499(11) Uani 1 1 d . . . . .
H36 H 0.799049 -0.159807 0.247440 0.060 Uiso 1 1 calc R U . . .
C37 C 0.8102(3) -0.0414(3) 0.23864(17) 0.0451(10) Uani 1 1 d . . . . .
H37 H 0.832551 -0.050063 0.206731 0.054 Uiso 1 1 calc R U . . .
C38 C 0.7981(3) 0.0377(3) 0.26017(17) 0.0433(10) Uani 1 1 d . . . . .
C39 C 0.8201(3) 0.1087(3) 0.23292(19) 0.0496(11) Uani 1 1 d . . . . .
H39 H 0.783377 0.168701 0.248078 0.060 Uiso 1 1 calc R U . . .
C40 C 0.9274(5) 0.0812(5) 0.2370(3) 0.096(3) Uani 1 1 d . . . . .
H40A H 0.946102 0.078158 0.270805 0.143 Uiso 1 1 calc R U . . .
H40B H 0.939815 0.127531 0.218163 0.143 Uiso 1 1 calc R U . . .
H40C H 0.965923 0.020055 0.224708 0.143 Uiso 1 1 calc R U . . .
C41 C 0.7870(6) 0.1266(5) 0.1803(2) 0.089(2) Uani 1 1 d . . . . .
H41A H 0.826364 0.070766 0.163603 0.133 Uiso 1 1 calc R U . . .
H41B H 0.795144 0.178812 0.165447 0.133 Uiso 1 1 calc R U . . .
H41C H 0.717999 0.141941 0.177929 0.133 Uiso 1 1 calc R U . . .
C42 C 0.7120(4) -0.0081(4) 0.38397(18) 0.0535(12) Uani 1 1 d . . . . .
H42 H 0.728275 0.038001 0.397573 0.064 Uiso 1 1 calc R U . . .
C43 C 0.6017(4) 0.0311(4) 0.3850(2) 0.0675(15) Uani 1 1 d . . . . .
H43A H 0.570228 0.087372 0.362781 0.101 Uiso 1 1 calc R U . . .
H43B H 0.579741 0.046531 0.417630 0.101 Uiso 1 1 calc R U . . .
H43C H 0.584009 -0.015496 0.375157 0.101 Uiso 1 1 calc R U . . .
C44 C 0.7626(5) -0.0991(5) 0.4164(2) 0.083(2) Uani 1 1 d . . . . .
H44A H 0.738063 -0.141539 0.407884 0.125 Uiso 1 1 calc R U . . .
H44B H 0.748687 -0.085735 0.450098 0.125 Uiso 1 1 calc R U . . .
H44C H 0.833233 -0.128095 0.412128 0.125 Uiso 1 1 calc R U . . .
C45 C 0.3959(3) 0.8047(3) 0.21823(17) 0.0405(9) Uani 1 1 d . . . . .
C46 C 0.3148(3) 0.8649(3) 0.18903(17) 0.0407(9) Uani 1 1 d . . . . .
C47 C 0.2441(3) 0.9462(3) 0.20762(18) 0.0470(10) Uani 1 1 d . . . . .
H47 H 0.188400 0.988322 0.188267 0.056 Uiso 1 1 calc R U . . .
C48 C 0.2545(3) 0.9654(3) 0.25358(19) 0.0492(11) Uani 1 1 d . . . . .
H48 H 0.206547 1.021206 0.265624 0.059 Uiso 1 1 calc R U . . .
C49 C 0.3337(3) 0.9046(3) 0.28213(17) 0.0452(10) Uani 1 1 d . . . . .
H49 H 0.339450 0.918918 0.313910 0.054 Uiso 1 1 calc R U . . .
C50 C 0.4066(3) 0.8218(3) 0.26565(17) 0.0419(10) Uani 1 1 d . . . . .
C51 C 0.4937(3) 0.7550(3) 0.29771(19) 0.0498(11) Uani 1 1 d . . . . .
H51 H 0.512336 0.690591 0.289210 0.060 Uiso 1 1 calc R U . . .
C52 C 0.5820(4) 0.7718(4) 0.2882(3) 0.0760(18) Uani 1 1 d . . . . .
H52A H 0.601777 0.760013 0.254992 0.114 Uiso 1 1 calc R U . . .
H52B H 0.636292 0.729664 0.310319 0.114 Uiso 1 1 calc R U . . .
H52C H 0.564098 0.836482 0.293370 0.114 Uiso 1 1 calc R U . . .
C53 C 0.4709(5) 0.7588(4) 0.3512(2) 0.0722(16) Uani 1 1 d . . . . .
H53A H 0.453706 0.820904 0.360861 0.108 Uiso 1 1 calc R U . . .
H53B H 0.528454 0.712105 0.370053 0.108 Uiso 1 1 calc R U . . .
H53C H 0.416036 0.745802 0.356827 0.108 Uiso 1 1 calc R U . . .
C54 C 0.3012(4) 0.8461(3) 0.13782(18) 0.0473(10) Uani 1 1 d . . . . .
H54 H 0.360369 0.787542 0.130530 0.057 Uiso 1 1 calc R U . . .
C55 C 0.2134(4) 0.8290(4) 0.1334(2) 0.0591(13) Uani 1 1 d . . . . .
H55A H 0.224091 0.773916 0.154446 0.089 Uiso 1 1 calc R U . . .
H55B H 0.204860 0.818888 0.100033 0.089 Uiso 1 1 calc R U . . .
H55C H 0.154597 0.883355 0.142955 0.089 Uiso 1 1 calc R U . . .
C56 C 0.2935(5) 0.9242(4) 0.1004(2) 0.0688(15) Uani 1 1 d . . . . .
H56A H 0.235067 0.982403 0.105994 0.103 Uiso 1 1 calc R U . . .
H56B H 0.289024 0.907062 0.067975 0.103 Uiso 1 1 calc R U . . .
H56C H 0.351585 0.932601 0.103419 0.103 Uiso 1 1 calc R U . . .
C57 C 0.2985(3) 0.1730(3) 0.23158(15) 0.0338(8) Uani 1 1 d . . . . .
C58 C 0.2326(3) 0.1976(3) 0.26894(15) 0.0363(8) Uani 1 1 d . . . . .
C59 C 0.2673(3) 0.1533(3) 0.31492(15) 0.0403(9) Uani 1 1 d . . . . .
H59 H 0.223378 0.167799 0.340636 0.048 Uiso 1 1 calc R U . . .
C60 C 0.3642(3) 0.0890(3) 0.32349(16) 0.0426(9) Uani 1 1 d . . . . .
H60 H 0.386618 0.059982 0.354983 0.051 Uiso 1 1 calc R U . . .
C61 C 0.4287(3) 0.0666(3) 0.28623(17) 0.0427(10) Uani 1 1 d . . . . .
H61 H 0.495465 0.022795 0.292582 0.051 Uiso 1 1 calc R U . . .
C62 C 0.3976(3) 0.1071(3) 0.23965(15) 0.0367(8) Uani 1 1 d . . . . .
C63 C 0.4686(3) 0.0794(3) 0.19861(16) 0.0405(9) Uani 1 1 d . . . . .
H63 H 0.434770 0.123935 0.169960 0.049 Uiso 1 1 calc R U . . .
C64 C 0.5590(4) 0.0868(4) 0.2099(2) 0.0651(15) Uani 1 1 d . . . . .
H64A H 0.540676 0.150994 0.216353 0.098 Uiso 1 1 calc R U . . .
H64B H 0.602013 0.069473 0.182488 0.098 Uiso 1 1 calc R U . . .
H64C H 0.593222 0.044754 0.238337 0.098 Uiso 1 1 calc R U . . .
C65 C 0.4940(5) -0.0173(4) 0.1853(3) 0.083(2) Uani 1 1 d . . . . .
H65A H 0.532587 -0.063238 0.211656 0.125 Uiso 1 1 calc R U . . .
H65B H 0.532013 -0.030275 0.156076 0.125 Uiso 1 1 calc R U . . .
H65C H 0.433769 -0.020918 0.179578 0.125 Uiso 1 1 calc R U . . .
C66 C 0.1265(3) 0.2693(3) 0.25951(17) 0.0428(10) Uani 1 1 d . . . . .
H66 H 0.122650 0.308512 0.229404 0.051 Uiso 1 1 calc R U . . .
C67 C 0.0861(4) 0.3347(3) 0.30056(18) 0.0545(12) Uani 1 1 d . . . . .
H67A H 0.086270 0.298422 0.330292 0.082 Uiso 1 1 calc R U . . .
H67B H 0.019088 0.382791 0.292025 0.082 Uiso 1 1 calc R U . . .
H67C H 0.127184 0.364160 0.305348 0.082 Uiso 1 1 calc R U . . .
C68 C 0.0641(4) 0.2229(4) 0.2513(3) 0.085(2) Uani 1 1 d . . . . .
H68A H 0.086795 0.186748 0.223177 0.127 Uiso 1 1 calc R U . . .
H68B H -0.004146 0.270596 0.245662 0.127 Uiso 1 1 calc R U . . .
H68C H 0.069315 0.181353 0.279669 0.127 Uiso 1 1 calc R U . . .
C69 C 0.2753(3) 0.3318(3) 0.06673(15) 0.0398(9) Uani 1 1 d . . . . .
C70 C 0.3599(4) 0.2851(3) 0.04041(17) 0.0462(10) Uani 1 1 d . . . . .
C71 C 0.3714(4) 0.3315(3) -0.00097(18) 0.0531(12) Uani 1 1 d . . . . .
H71 H 0.427949 0.301057 -0.019358 0.064 Uiso 1 1 calc R U . . .
C72 C 0.3023(4) 0.4208(4) -0.01572(17) 0.0521(11) Uani 1 1 d . . . . .
H72 H 0.311995 0.451699 -0.043900 0.062 Uiso 1 1 calc R U . . .
C73 C 0.2192(4) 0.4660(3) 0.01001(16) 0.0462(10) Uani 1 1 d . . . . .
H73 H 0.171658 0.527390 -0.000987 0.055 Uiso 1 1 calc R U . . .
C74 C 0.2038(3) 0.4232(3) 0.05186(15) 0.0399(9) Uani 1 1 d . . . . .
C75 C 0.1130(3) 0.4711(3) 0.08126(16) 0.0439(10) Uani 1 1 d . . . . .
H75 H 0.133571 0.454275 0.116022 0.053 Uiso 1 1 calc R U . . .
C76 C 0.0636(4) 0.5774(3) 0.0726(2) 0.0589(13) Uani 1 1 d . . . . .
H76A H 0.110326 0.599404 0.080074 0.088 Uiso 1 1 calc R U . . .
H76B H 0.007379 0.604884 0.093280 0.088 Uiso 1 1 calc R U . . .
H76C H 0.041470 0.595981 0.038812 0.088 Uiso 1 1 calc R U . . .
C77 C 0.0403(4) 0.4368(4) 0.0714(2) 0.0643(14) Uani 1 1 d . . . . .
H77A H 0.019397 0.451751 0.037336 0.096 Uiso 1 1 calc R U . . .
H77B H -0.016636 0.467339 0.091334 0.096 Uiso 1 1 calc R U . . .
H77C H 0.070970 0.369257 0.078981 0.096 Uiso 1 1 calc R U . . .
C78 C 0.4391(4) 0.1874(3) 0.0573(2) 0.0552(12) Uani 1 1 d . . . . .
H78 H 0.414261 0.164501 0.085635 0.066 Uiso 1 1 calc R U . . .
C79 C 0.5304(5) 0.1890(5) 0.0735(3) 0.087(2) Uani 1 1 d . . . . .
H79A H 0.558988 0.207076 0.045897 0.131 Uiso 1 1 calc R U . . .
H79B H 0.577538 0.126883 0.087538 0.131 Uiso 1 1 calc R U . . .
H79C H 0.514252 0.234009 0.097695 0.131 Uiso 1 1 calc R U . . .
C80 C 0.4614(6) 0.1195(4) 0.0185(3) 0.103(3) Uani 1 1 d . . . . .
H80A H 0.403422 0.112462 0.011933 0.154 Uiso 1 1 calc R U . . .
H80B H 0.515721 0.058828 0.029683 0.154 Uiso 1 1 calc R U . . .
H80C H 0.479166 0.143803 -0.011030 0.154 Uiso 1 1 calc R U . . .
B1 B 0.1298(3) 0.5566(3) 0.34931(17) 0.0336(9) Uani 1 1 d . . . . .
B2 B 0.6766(3) 0.2192(3) 0.33124(19) 0.0387(10) Uani 1 1 d . . . . .
B3 B 0.4778(3) 0.6340(3) 0.19258(17) 0.0347(9) Uani 1 1 d . . . . .
B4 B 0.2832(3) 0.2888(3) 0.15903(17) 0.0325(9) Uani 1 1 d . . . . .
C99 C 0.4750(6) -0.0492(5) 0.4699(3) 0.103(3) Uani 1 1 d . . . . .
H99 H 0.458728 -0.083469 0.449069 0.124 Uiso 1 1 calc R U . . .
C100 C 0.5642(6) -0.0926(5) 0.4956(3) 0.097(3) Uani 1 1 d . . . . .
H100 H 0.607905 -0.156525 0.492723 0.117 Uiso 1 1 calc R U . . .
C101 C 0.5892(6) -0.0425(5) 0.5255(3) 0.098(3) Uani 1 1 d . . . . .
H101 H 0.650398 -0.071663 0.542558 0.117 Uiso 1 1 calc R U . . .
C81 C -0.0535(10) 0.8885(12) 0.5666(6) 0.086(4) Uani 0.544(19) 1 d D U P A 1
H81 H 0.001171 0.828366 0.565847 0.103 Uiso 0.544(19) 1 calc R U P A 1
C82 C -0.0829(16) 0.9286(17) 0.6092(7) 0.087(4) Uani 0.544(19) 1 d D U P A 1
H82 H -0.044618 0.898278 0.637752 0.105 Uiso 0.544(19) 1 calc R U P A 1
C83 C -0.1665(19) 1.0118(16) 0.6113(8) 0.085(4) Uani 0.544(19) 1 d D U P A 1
H83 H -0.191592 1.034677 0.641322 0.102 Uiso 0.544(19) 1 calc R U P A 1
C84 C -0.2121(16) 1.0599(18) 0.5699(7) 0.106(5) Uani 0.544(19) 1 d D U P A 1
H84 H -0.262496 1.122353 0.570498 0.127 Uiso 0.544(19) 1 calc R U P A 1
C85 C -0.1873(16) 1.0209(14) 0.5268(7) 0.118(4) Uani 0.544(19) 1 d D U P A 1
H85 H -0.226569 1.051323 0.498589 0.141 Uiso 0.544(19) 1 calc R U P A 1
C86 C -0.1044(12) 0.9368(14) 0.5255(6) 0.101(4) Uani 0.544(19) 1 d D U P A 1
H86 H -0.082315 0.912035 0.495419 0.121 Uiso 0.544(19) 1 calc R U P A 1
C87 C -0.2546(11) 0.7915(12) 0.1025(6) 0.088(3) Uani 0.640(14) 1 d D U P B 1
H87 H -0.288648 0.765036 0.120746 0.106 Uiso 0.640(14) 1 calc R U P B 1
C88 C -0.2479(11) 0.8662(13) 0.1176(6) 0.091(3) Uani 0.640(14) 1 d D U P B 1
H88 H -0.278559 0.892493 0.146197 0.110 Uiso 0.640(14) 1 calc R U P B 1
C89 C -0.1961(10) 0.9040(10) 0.0912(6) 0.095(3) Uani 0.640(14) 1 d D U P B 1
H89 H -0.190816 0.955106 0.102023 0.113 Uiso 0.640(14) 1 calc R U P B 1
C90 C -0.1531(10) 0.8669(10) 0.0495(5) 0.094(3) Uani 0.640(14) 1 d D U P B 1
H90 H -0.118111 0.892573 0.031396 0.113 Uiso 0.640(14) 1 calc R U P B 1
C91 C -0.1606(10) 0.7920(10) 0.0337(5) 0.084(3) Uani 0.640(14) 1 d D U P B 1
H91 H -0.131009 0.766463 0.004840 0.101 Uiso 0.640(14) 1 calc R U P B 1
C92 C -0.2108(10) 0.7550(10) 0.0599(7) 0.087(3) Uani 0.640(14) 1 d D U P B 1
H92 H -0.215885 0.703751 0.048979 0.104 Uiso 0.640(14) 1 calc R U P B 1
C93 C 0.9302(16) 0.0870(12) 0.0577(7) 0.104(4) Uani 0.571(19) 1 d D U P C 1
H93 H 0.922354 0.032617 0.060363 0.125 Uiso 0.571(19) 1 calc R U P C 1
C94 C 0.9901(19) 0.0966(14) 0.0904(9) 0.103(4) Uani 0.571(19) 1 d D U P C 1
H94 H 1.026259 0.048293 0.114655 0.123 Uiso 0.571(19) 1 calc R U P C 1
C95 C 0.9962(17) 0.1780(14) 0.0869(8) 0.088(4) Uani 0.571(19) 1 d D U P C 1
H95 H 1.032540 0.187896 0.110866 0.106 Uiso 0.571(19) 1 calc R U P C 1
C96 C 0.9519(14) 0.2446(12) 0.0503(7) 0.078(3) Uani 0.571(19) 1 d D U P C 1
H96 H 0.960810 0.298431 0.047080 0.094 Uiso 0.571(19) 1 calc R U P C 1
C97 C 0.8947(14) 0.2324(11) 0.0185(7) 0.090(4) Uani 0.571(19) 1 d D U P C 1
H97 H 0.862280 0.279682 -0.006807 0.109 Uiso 0.571(19) 1 calc R U P C 1
C98 C 0.8811(14) 0.1559(14) 0.0210(6) 0.102(4) Uani 0.571(19) 1 d D U P C 1
H98 H 0.839597 0.149794 -0.001667 0.123 Uiso 0.571(19) 1 calc R U P C 1
C81A C -0.0516(14) 0.9298(17) 0.5480(7) 0.104(5) Uani 0.456(19) 1 d D U P A 2
H81A H 0.011411 0.887164 0.538066 0.125 Uiso 0.456(19) 1 calc R U P A 2
C82A C -0.0706(19) 0.928(2) 0.5962(8) 0.090(5) Uani 0.456(19) 1 d D U P A 2
H82A H -0.024935 0.883194 0.619327 0.108 Uiso 0.456(19) 1 calc R U P A 2
C83A C -0.159(2) 0.995(2) 0.6082(11) 0.097(5) Uani 0.456(19) 1 d D U P A 2
H83A H -0.170360 1.001718 0.641548 0.116 Uiso 0.456(19) 1 calc R U P A 2
C84A C -0.2327(18) 1.053(2) 0.5769(8) 0.107(5) Uani 0.456(19) 1 d D U P A 2
H84A H -0.296333 1.093582 0.587161 0.128 Uiso 0.456(19) 1 calc R U P A 2
C85A C -0.2088(17) 1.0505(17) 0.5298(8) 0.112(5) Uani 0.456(19) 1 d D U P A 2
H85A H -0.256923 1.092622 0.506619 0.134 Uiso 0.456(19) 1 calc R U P A 2
C86A C -0.1183(14) 0.9894(17) 0.5139(7) 0.108(5) Uani 0.456(19) 1 d D U P A 2
H86A H -0.103327 0.988953 0.480839 0.130 Uiso 0.456(19) 1 calc R U P A 2
C87A C -0.2327(19) 0.7565(18) 0.0828(11) 0.085(4) Uani 0.360(14) 1 d D U P B 2
H87A H -0.243292 0.703850 0.088615 0.103 Uiso 0.360(14) 1 calc R U P B 2
C88A C -0.2599(19) 0.8221(19) 0.1158(10) 0.087(4) Uani 0.360(14) 1 d D U P B 2
H88A H -0.287771 0.813708 0.144992 0.105 Uiso 0.360(14) 1 calc R U P B 2
C89A C -0.247(2) 0.9002(19) 0.1069(10) 0.090(4) Uani 0.360(14) 1 d D U P B 2
H89A H -0.262833 0.943713 0.130406 0.108 Uiso 0.360(14) 1 calc R U P B 2
C90A C -0.2110(19) 0.9141(18) 0.0635(10) 0.097(4) Uani 0.360(14) 1 d D U P B 2
H90A H -0.210078 0.971178 0.055097 0.117 Uiso 0.360(14) 1 calc R U P B 2
C91A C -0.176(2) 0.8453(19) 0.0324(9) 0.097(4) Uani 0.360(14) 1 d D U P B 2
H91A H -0.142946 0.850851 0.004729 0.116 Uiso 0.360(14) 1 calc R U P B 2
C92A C -0.190(2) 0.7687(19) 0.0412(10) 0.088(4) Uani 0.360(14) 1 d D U P B 2
H92A H -0.169552 0.723312 0.018450 0.105 Uiso 0.360(14) 1 calc R U P B 2
C93A C 0.972(2) 0.0649(16) 0.0678(9) 0.106(4) Uani 0.429(19) 1 d D U P C 2
H93A H 0.989979 0.001557 0.076990 0.127 Uiso 0.429(19) 1 calc R U P C 2
C94A C 1.000(2) 0.1159(18) 0.0955(10) 0.095(4) Uani 0.429(19) 1 d D U P C 2
H94A H 1.026140 0.091051 0.127012 0.114 Uiso 0.429(19) 1 calc R U P C 2
C95A C 0.990(2) 0.2012(17) 0.0788(11) 0.083(4) Uani 0.429(19) 1 d D U P C 2
H95A H 1.021957 0.229525 0.094120 0.100 Uiso 0.429(19) 1 calc R U P C 2
C96A C 0.931(2) 0.2422(17) 0.0396(10) 0.088(4) Uani 0.429(19) 1 d D U P C 2
H96A H 0.918267 0.303811 0.029137 0.106 Uiso 0.429(19) 1 calc R U P C 2
C97A C 0.888(2) 0.2024(17) 0.0131(10) 0.100(5) Uani 0.429(19) 1 d D U P C 2
H97A H 0.841896 0.236038 -0.012387 0.120 Uiso 0.429(19) 1 calc R U P C 2
C98A C 0.919(2) 0.1098(18) 0.0267(9) 0.107(4) Uani 0.429(19) 1 d D U P C 2
H98A H 0.901206 0.075547 0.006409 0.129 Uiso 0.429(19) 1 calc R U P C 2

loop_
_atom_site_aniso_label
_atom_site_aniso_U_11
_atom_site_aniso_U_22
_atom_site_aniso_U_33
_atom_site_aniso_U_23
_atom_site_aniso_U_13
_atom_site_aniso_U_12
K1 0.0389(4) 0.0345(4) 0.0425(5) -0.0084(3) 0.0000(3) -0.0168(4)
K2 0.0338(4) 0.0400(5) 0.0406(5) -0.0080(4) -0.0013(3) -0.0139(4)
K3 0.0332(4) 0.0337(4) 0.0435(5) -0.0079(3) 0.0044(3) -0.0120(3)
K4 0.0393(4) 0.0384(5) 0.0425(5) -0.0064(4) 0.0042(3) -0.0187(4)
S1 0.0289(4) 0.0342(5) 0.0399(5) -0.0084(4) 0.0051(4) -0.0077(4)
S2 0.0324(4) 0.0350(5) 0.0399(5) -0.0078(4) -0.0035(4) -0.0095(4)
S3 0.0390(5) 0.0350(5) 0.0396(5) -0.0067(4) 0.0074(4) -0.0192(4)
S4 0.0391(5) 0.0310(5) 0.0398(5) -0.0080(4) 0.0002(4) -0.0183(4)
N1 0.0308(16) 0.0386(19) 0.0380(19) -0.0047(14) 0.0026(13) -0.0110(15)
N2 0.0259(14) 0.0293(16) 0.0397(18) -0.0047(13) 0.0045(12) -0.0081(13)
N3 0.0326(17) 0.0349(19) 0.056(2) -0.0159(16) -0.0042(15) -0.0043(15)
N4 0.0316(16) 0.0377(19) 0.047(2) -0.0149(16) -0.0033(14) -0.0082(15)
N5 0.0393(18) 0.0333(18) 0.050(2) -0.0125(15) 0.0126(15) -0.0193(15)
N6 0.0312(15) 0.0354(18) 0.0383(18) -0.0094(14) 0.0057(13) -0.0173(14)
N7 0.0367(16) 0.0294(16) 0.0363(18) -0.0051(13) -0.0018(13) -0.0170(14)
N8 0.0489(19) 0.0374(19) 0.0376(19) -0.0033(14) -0.0017(14) -0.0265(16)
C00I 0.0337(18) 0.035(2) 0.035(2) -0.0090(16) 0.0066(15) -0.0175(17)
C00L 0.037(2) 0.042(2) 0.035(2) -0.0081(17) 0.0039(16) -0.0211(18)
C00Q 0.036(2) 0.043(2) 0.038(2) -0.0107(17) -0.0013(16) -0.0144(18)
C00V 0.0327(18) 0.038(2) 0.039(2) -0.0117(17) -0.0037(15) -0.0095(17)
C00X 0.039(2) 0.040(2) 0.043(2) -0.0125(18) 0.0036(17) -0.0126(18)
C1 0.0301(19) 0.057(3) 0.043(2) -0.004(2) 0.0098(17) -0.009(2)
C01G 0.038(2) 0.040(2) 0.037(2) -0.0081(17) 0.0038(16) -0.0197(18)
C01H 0.036(2) 0.044(2) 0.052(3) -0.015(2) -0.0021(18) -0.0157(19)
C01N 0.040(2) 0.044(2) 0.042(2) -0.0118(19) 0.0044(17) -0.0127(19)
C01T 0.051(2) 0.042(2) 0.048(3) -0.018(2) 0.0039(19) -0.019(2)
C01U 0.037(2) 0.044(2) 0.043(2) -0.0070(18) -0.0016(17) -0.0170(19)
C2 0.0283(18) 0.045(2) 0.047(2) -0.0015(19) 0.0066(16) -0.0068(18)
C02C 0.046(2) 0.054(3) 0.049(3) -0.012(2) 0.008(2) -0.022(2)
C02H 0.046(2) 0.041(2) 0.061(3) -0.008(2) 0.005(2) -0.018(2)
C02J 0.050(3) 0.058(3) 0.047(3) -0.006(2) 0.004(2) -0.015(2)
C02M 0.064(3) 0.054(3) 0.059(3) -0.011(2) -0.022(3) -0.008(3)
C02S 0.039(2) 0.058(3) 0.106(5) -0.012(3) -0.014(3) -0.019(2)
C02Y 0.079(4) 0.061(3) 0.065(4) -0.009(3) 0.020(3) -0.034(3)
C3 0.037(2) 0.045(3) 0.071(3) -0.021(2) -0.012(2) 0.000(2)
C03F 0.044(3) 0.145(7) 0.079(4) -0.017(4) 0.012(3) -0.039(4)
C03L 0.168(9) 0.089(5) 0.083(5) 0.028(4) -0.049(5) -0.088(6)
C4 0.037(2) 0.051(3) 0.069(3) -0.023(2) -0.016(2) -0.003(2)
C5 0.045(2) 0.040(2) 0.063(3) -0.014(2) 0.016(2) -0.027(2)
C6 0.040(2) 0.043(2) 0.052(3) -0.0130(19) 0.0122(18) -0.0247(19)
C7 0.053(2) 0.044(2) 0.046(2) -0.0051(19) -0.0047(19) -0.032(2)
C8 0.061(3) 0.053(3) 0.042(2) -0.0060(19) -0.005(2) -0.038(2)
C9 0.0294(18) 0.047(2) 0.036(2) -0.0086(18) 0.0051(15) -0.0107(18)
C010 0.040(2) 0.040(2) 0.047(2) -0.0112(18) -0.0017(17) -0.0172(19)
C10 0.036(2) 0.050(3) 0.044(2) -0.010(2) 0.0036(17) -0.0160(19)
C11 0.044(2) 0.059(3) 0.051(3) -0.014(2) -0.006(2) -0.019(2)
C12 0.048(2) 0.061(3) 0.040(2) -0.005(2) -0.0092(19) -0.018(2)
C13 0.048(2) 0.048(3) 0.040(2) -0.0029(19) -0.0009(18) -0.013(2)
C14 0.0355(19) 0.043(2) 0.035(2) -0.0089(17) 0.0042(16) -0.0104(18)
C15 0.052(2) 0.046(3) 0.034(2) -0.0052(18) -0.0021(18) -0.018(2)
C16 0.053(3) 0.095(5) 0.101(5) -0.042(4) 0.008(3) -0.038(3)
C017 0.042(2) 0.037(2) 0.049(3) -0.0165(19) -0.0004(18) -0.0110(18)
C17 0.071(3) 0.048(3) 0.065(4) -0.008(2) -0.003(3) -0.023(3)
C18 0.045(2) 0.050(3) 0.052(3) -0.012(2) 0.0033(19) -0.022(2)
C19 0.110(6) 0.060(4) 0.085(5) -0.030(3) 0.038(4) -0.040(4)
C20 0.055(3) 0.069(4) 0.081(4) -0.006(3) 0.008(3) -0.031(3)
C21 0.0277(17) 0.0251(18) 0.041(2) -0.0055(15) 0.0054(15) -0.0050(15)
C22 0.0330(18) 0.030(2) 0.043(2) -0.0071(16) 0.0047(16) -0.0090(16)
C23 0.041(2) 0.035(2) 0.039(2) -0.0063(17) 0.0013(16) -0.0122(18)
C023 0.037(2) 0.038(2) 0.048(3) -0.0109(18) -0.0043(17) -0.0106(18)
C24 0.046(2) 0.035(2) 0.044(2) 0.0012(18) 0.0043(18) -0.0111(19)
C25 0.039(2) 0.032(2) 0.049(2) -0.0058(17) 0.0080(17) -0.0146(17)
C26 0.0280(17) 0.031(2) 0.046(2) -0.0068(17) 0.0057(15) -0.0087(16)
C026 0.048(2) 0.049(3) 0.040(2) -0.0105(19) -0.0029(18) -0.024(2)
C27 0.040(2) 0.037(2) 0.047(2) -0.0075(18) 0.0012(18) -0.0159(18)
C28 0.050(3) 0.075(4) 0.077(4) -0.042(3) 0.003(3) -0.014(3)
C29 0.062(3) 0.088(4) 0.064(3) -0.022(3) 0.010(3) -0.050(3)
C030 0.048(3) 0.109(5) 0.084(4) -0.036(4) 0.010(3) -0.047(3)
C30 0.042(2) 0.040(2) 0.043(2) -0.0019(18) -0.0011(17) -0.0211(19)
C31 0.047(3) 0.055(3) 0.146(7) -0.008(4) 0.016(3) -0.032(3)
C32 0.070(3) 0.045(3) 0.057(3) -0.011(2) 0.004(2) -0.031(3)
C33 0.0340(19) 0.033(2) 0.051(3) -0.0131(18) -0.0033(17) -0.0059(17)
C34 0.035(2) 0.041(2) 0.047(3) -0.0083(19) 0.0000(17) -0.0062(18)
C35 0.045(2) 0.034(2) 0.058(3) -0.004(2) 0.000(2) -0.0120(19)
C036 0.066(3) 0.072(4) 0.073(4) 0.010(3) -0.006(3) -0.042(3)
C36 0.048(2) 0.035(2) 0.059(3) -0.016(2) 0.002(2) -0.012(2)
C37 0.042(2) 0.036(2) 0.047(3) -0.0108(19) 0.0053(18) -0.0094(19)
C38 0.035(2) 0.034(2) 0.050(3) -0.0088(18) 0.0006(17) -0.0068(17)
C39 0.047(2) 0.039(2) 0.061(3) -0.012(2) 0.004(2) -0.018(2)
C40 0.059(4) 0.074(4) 0.161(8) 0.011(5) -0.009(4) -0.040(4)
C41 0.128(7) 0.101(5) 0.069(4) 0.016(4) -0.014(4) -0.084(5)
C42 0.045(2) 0.056(3) 0.049(3) -0.008(2) 0.001(2) -0.015(2)
C43 0.046(3) 0.075(4) 0.056(3) -0.003(3) 0.006(2) -0.008(3)
C44 0.065(4) 0.086(4) 0.054(3) 0.010(3) -0.001(3) -0.001(3)
C45 0.039(2) 0.031(2) 0.055(3) -0.0116(18) 0.0142(18) -0.0181(18)
C46 0.046(2) 0.032(2) 0.048(3) -0.0079(18) 0.0106(18) -0.0213(18)
C47 0.047(2) 0.031(2) 0.058(3) -0.0049(19) 0.008(2) -0.0141(19)
C48 0.048(2) 0.032(2) 0.064(3) -0.014(2) 0.015(2) -0.015(2)
C49 0.052(2) 0.035(2) 0.049(3) -0.0141(19) 0.011(2) -0.019(2)
C50 0.039(2) 0.033(2) 0.054(3) -0.0118(19) 0.0082(18) -0.0168(18)
C51 0.049(2) 0.036(2) 0.058(3) -0.014(2) 0.004(2) -0.014(2)
C52 0.051(3) 0.069(4) 0.104(5) -0.010(3) -0.008(3) -0.024(3)
C53 0.073(4) 0.059(3) 0.062(4) -0.008(3) -0.002(3) -0.012(3)
C54 0.050(2) 0.040(2) 0.052(3) -0.006(2) 0.006(2) -0.021(2)
C55 0.057(3) 0.064(3) 0.063(3) -0.014(3) 0.006(2) -0.032(3)
C56 0.094(5) 0.065(4) 0.056(3) -0.004(3) 0.010(3) -0.044(3)
C57 0.0377(19) 0.0295(19) 0.039(2) -0.0068(15) 0.0006(15) -0.0192(16)
C58 0.037(2) 0.030(2) 0.043(2) -0.0053(16) 0.0008(16) -0.0167(17)
C59 0.046(2) 0.038(2) 0.037(2) -0.0085(17) 0.0059(17) -0.0190(19)
C60 0.051(2) 0.036(2) 0.037(2) 0.0012(17) -0.0065(18) -0.0186(19)
C61 0.036(2) 0.032(2) 0.054(3) -0.0051(18) -0.0041(17) -0.0104(17)
C62 0.040(2) 0.031(2) 0.042(2) -0.0075(16) 0.0005(16) -0.0183(17)
C63 0.036(2) 0.035(2) 0.050(2) -0.0069(18) 0.0031(17) -0.0157(17)
C64 0.046(3) 0.083(4) 0.077(4) -0.032(3) 0.018(2) -0.036(3)
C65 0.111(5) 0.074(4) 0.094(5) -0.052(4) 0.056(4) -0.063(4)
C66 0.040(2) 0.034(2) 0.050(3) -0.0066(18) 0.0026(18) -0.0125(18)
C67 0.046(2) 0.048(3) 0.052(3) -0.009(2) 0.012(2) -0.008(2)
C68 0.034(2) 0.055(3) 0.154(7) -0.025(4) -0.017(3) -0.009(2)
C69 0.049(2) 0.043(2) 0.036(2) -0.0070(17) 0.0014(17) -0.028(2)
C70 0.052(2) 0.044(2) 0.048(3) -0.0125(19) 0.0061(19) -0.026(2)
C71 0.059(3) 0.056(3) 0.048(3) -0.017(2) 0.016(2) -0.029(2)
C72 0.074(3) 0.056(3) 0.038(2) -0.006(2) 0.012(2) -0.040(3)
C73 0.060(3) 0.045(3) 0.039(2) -0.0019(19) 0.0028(19) -0.029(2)
C74 0.048(2) 0.044(2) 0.033(2) -0.0064(17) 0.0009(17) -0.025(2)
C75 0.042(2) 0.050(3) 0.037(2) -0.0030(19) 0.0022(17) -0.021(2)
C76 0.051(3) 0.053(3) 0.063(3) -0.006(2) 0.004(2) -0.017(2)
C77 0.053(3) 0.082(4) 0.069(4) -0.008(3) 0.006(2) -0.040(3)
C78 0.059(3) 0.045(3) 0.059(3) -0.014(2) 0.008(2) -0.022(2)
C79 0.076(4) 0.063(4) 0.120(6) 0.001(4) -0.026(4) -0.031(3)
C80 0.117(6) 0.057(4) 0.104(6) -0.040(4) -0.011(5) -0.013(4)
B1 0.030(2) 0.029(2) 0.039(2) -0.0068(17) 0.0011(17) -0.0120(17)
B2 0.028(2) 0.033(2) 0.048(3) -0.010(2) 0.0003(18) -0.0081(19)
B3 0.032(2) 0.033(2) 0.038(2) -0.0081(18) 0.0032(17) -0.0140(18)
B4 0.0293(19) 0.030(2) 0.038(2) -0.0069(17) 0.0020(16) -0.0130(17)
C99 0.101(6) 0.075(5) 0.108(6) 0.025(4) 0.024(5) -0.026(4)
C100 0.089(5) 0.065(4) 0.111(7) 0.019(4) 0.035(5) -0.019(4)
C101 0.085(5) 0.072(5) 0.113(7) 0.016(4) 0.031(5) -0.022(4)
C81 0.064(5) 0.084(7) 0.096(7) -0.029(5) 0.004(5) -0.021(5)
C82 0.063(6) 0.099(6) 0.090(7) -0.024(6) 0.013(6) -0.028(5)
C83 0.073(6) 0.089(7) 0.082(6) -0.023(5) 0.026(5) -0.028(5)
C84 0.093(7) 0.084(6) 0.091(6) -0.019(6) 0.022(6) -0.001(6)
C85 0.095(7) 0.102(7) 0.092(6) -0.029(6) 0.005(6) 0.009(6)
C86 0.081(6) 0.096(7) 0.089(6) -0.044(6) 0.000(5) -0.006(6)
C87 0.070(5) 0.103(7) 0.095(7) -0.028(5) 0.005(5) -0.040(5)
C88 0.071(5) 0.102(7) 0.092(6) -0.034(6) 0.005(5) -0.030(6)
C89 0.092(6) 0.094(6) 0.095(7) -0.026(5) -0.004(6) -0.039(5)
C90 0.092(6) 0.097(6) 0.091(6) -0.019(5) 0.002(5) -0.042(5)
C91 0.077(6) 0.088(6) 0.078(6) -0.018(5) -0.004(4) -0.030(5)
C92 0.074(6) 0.096(5) 0.091(7) -0.030(5) -0.002(5) -0.037(4)
C93 0.110(7) 0.078(6) 0.120(8) 0.024(6) -0.028(7) -0.046(6)
C94 0.097(7) 0.082(7) 0.114(7) 0.017(6) -0.023(6) -0.034(6)
C95 0.075(5) 0.080(7) 0.100(7) 0.009(6) -0.008(5) -0.031(6)
C96 0.078(7) 0.071(5) 0.083(7) -0.002(5) -0.008(5) -0.034(5)
C97 0.102(6) 0.067(6) 0.099(7) 0.012(6) -0.028(5) -0.039(5)
C98 0.110(7) 0.078(7) 0.114(7) 0.006(6) -0.039(6) -0.042(6)
C81A 0.071(6) 0.106(7) 0.088(7) -0.025(6) 0.011(6) 0.000(6)
C82A 0.062(6) 0.100(7) 0.084(7) -0.028(7) 0.010(6) -0.017(6)
C83A 0.078(6) 0.096(8) 0.087(6) -0.016(6) 0.027(6) -0.016(6)
C84A 0.081(7) 0.095(7) 0.094(7) -0.017(6) 0.027(6) 0.001(7)
C85A 0.087(7) 0.096(8) 0.091(6) -0.028(7) 0.006(6) 0.011(7)
C86A 0.082(7) 0.101(8) 0.087(7) -0.026(7) 0.003(6) 0.004(7)
C87A 0.074(7) 0.095(7) 0.089(8) -0.027(7) 0.000(6) -0.038(6)
C88A 0.070(6) 0.095(8) 0.093(8) -0.034(7) 0.006(6) -0.032(7)
C89A 0.078(7) 0.094(8) 0.093(7) -0.030(7) 0.008(6) -0.033(7)
C90A 0.090(7) 0.100(7) 0.096(8) -0.020(7) 0.006(7) -0.039(6)
C91A 0.091(7) 0.100(7) 0.090(7) -0.020(7) 0.001(6) -0.036(6)
C92A 0.077(7) 0.098(7) 0.082(7) -0.025(6) -0.004(6) -0.033(6)
C93A 0.113(8) 0.076(7) 0.118(8) 0.017(6) -0.035(7) -0.038(6)
C94A 0.093(7) 0.077(7) 0.109(7) 0.013(6) -0.022(6) -0.039(6)
C95A 0.074(6) 0.073(7) 0.099(8) 0.007(6) 0.000(6) -0.032(6)
C96A 0.084(8) 0.072(6) 0.098(8) 0.008(6) -0.010(6) -0.030(6)
C97A 0.107(7) 0.074(8) 0.104(7) 0.011(7) -0.027(6) -0.032(7)
C98A 0.118(8) 0.076(7) 0.115(8) 0.005(7) -0.039(7) -0.037(6)

loop_
_atom_type_symbol
_atom_type_description
_atom_type_scat_dispersion_real
_atom_type_scat_dispersion_imag
_atom_type_scat_source
C C 0.0181 0.0091 'International Tables Vol C Tables 4.2.6.8 and 6.1.1.4'
H H 0.0000 0.0000 'International Tables Vol C Tables 4.2.6.8 and 6.1.1.4'
B B 0.0090 0.0039 'International Tables Vol C Tables 4.2.6.8 and 6.1.1.4'
K K 0.3868 1.0657 'International Tables Vol C Tables 4.2.6.8 and 6.1.1.4'
N N 0.0311 0.0180 'International Tables Vol C Tables 4.2.6.8 and 6.1.1.4'
S S 0.3331 0.5567 'International Tables Vol C Tables 4.2.6.8 and 6.1.1.4'

loop_
_geom_angle_atom_site_label_1
_geom_angle_atom_site_label_2
_geom_angle_atom_site_label_3
_geom_angle
_geom_angle_site_symmetry_1
S1 K1 S2 97.60(3) .
S1 K1 C58 113.59(8) .
S2 K1 C58 147.91(8) .
S1 K1 S4 90.33(3) .
S2 K1 S4 91.09(4) .
C58 K1 S4 81.78(8) .
S1 K1 C57 129.77(8) .
S2 K1 C57 124.65(8) .
C58 K1 C57 25.44(10) .
S4 K1 C57 65.65(8) .
S1 K1 C59 116.79(8) .
S2 K1 C59 140.46(8) .
C58 K1 C59 25.30(10) .
S4 K1 C59 106.71(8) .
C57 K1 C59 44.00(10) .
S1 K1 C62 154.87(8) .
S2 K1 C62 103.18(8) .
C58 K1 C62 44.74(10) .
S4 K1 C62 75.44(8) .
C57 K1 C62 25.18(10) .
C59 K1 C62 51.03(11) .
S1 K1 C60 135.53(9) .
S2 K1 C60 116.03(9) .
C58 K1 C60 44.00(10) .
S4 K1 C60 115.70(8) .
C57 K1 C60 50.68(10) .
C59 K1 C60 24.44(11) .
C62 K1 C60 43.31(11) .
S1 K1 C61 159.41(9) .
S2 K1 C61 100.09(8) .
C58 K1 C61 51.21(10) .
S4 K1 C61 99.75(8) .
C57 K1 C61 43.44(10) .
C59 K1 C61 43.09(11) .
C62 K1 C61 24.48(10) .
C60 K1 C61 24.29(11) .
S1 K1 K2 47.52(2) .
S2 K1 K2 50.12(2) .
C58 K1 K2 160.53(8) .
S4 K1 K2 92.56(3) .
C57 K1 K2 158.14(8) .
C59 K1 K2 156.09(8) .
C62 K1 K2 151.20(8) .
C60 K1 K2 150.09(8) .
C61 K1 K2 148.19(8) .
S1 K1 K4 92.47(3) .
S2 K1 K4 45.33(3) .
C58 K1 K4 122.33(8) .
S4 K1 K4 45.94(2) .
C57 K1 K4 98.95(8) .
C59 K1 K4 142.00(8) .
C62 K1 K4 92.19(8) .
C60 K1 K4 131.76(9) .
C61 K1 K4 107.46(8) .
K2 K1 K4 61.91(2) .
S1 K1 K3 45.86(3) .
S2 K1 K3 92.37(3) .
C58 K1 K3 103.74(8) .
S4 K1 K3 44.72(2) .
C57 K1 K3 101.31(8) .
C59 K1 K3 125.21(8) .
C62 K1 K3 118.51(8) .
C60 K1 K3 147.75(8) .
C61 K1 K3 142.83(8) .
K2 K1 K3 60.69(2) .
K4 K1 K3 59.08(2) .
S3 K2 S1 92.45(3) .
S3 K2 C010 115.29(9) .
S1 K2 C010 145.14(9) .
S3 K2 C00Q 114.12(9) .
S1 K2 C00Q 152.82(9) .
C010 K2 C00Q 25.16(10) .
S3 K2 S2 92.83(4) .
S1 K2 S2 95.86(3) .
C010 K2 S2 102.99(8) .
C00Q K2 S2 77.97(8) .
S3 K2 C017 132.96(9) .
S1 K2 C017 120.41(9) .
C010 K2 C017 24.73(11) .
C00Q K2 C017 44.11(11) .
S2 K2 C017 113.93(8) .
S3 K2 C00V 131.43(9) .
S1 K2 C00V 129.59(9) .
C010 K2 C00V 43.41(11) .
C00Q K2 C00V 24.83(10) .
S2 K2 C00V 63.64(7) .
C017 K2 C00V 50.48(10) .
S3 K2 C01N 157.27(9) .
S1 K2 C01N 105.21(9) .
C010 K2 C01N 43.24(12) .
C00Q K2 C01N 51.08(11) .
S2 K2 C01N 99.35(8) .
C017 K2 C01N 24.41(11) .
C00V K2 C01N 43.24(10) .
S3 K2 C023 156.17(9) .
S1 K2 C023 108.72(9) .
C010 K2 C023 50.81(12) .
C00Q K2 C023 44.11(11) .
S2 K2 C023 74.67(8) .
C017 K2 C023 43.50(11) .
C00V K2 C023 24.74(11) .
C01N K2 C023 24.72(10) .
S3 K2 K1 95.39(3) .
S1 K2 K1 48.10(2) .
C010 K2 K1 140.04(9) .
C00Q K2 K1 119.67(8) .
S2 K2 K1 47.80(2) .
C017 K2 K1 131.42(9) .
C00V K2 K1 97.20(8) .
C01N K2 K1 107.03(9) .
C023 K2 K1 91.03(8) .
S3 K2 K3 45.68(2) .
S1 K2 K3 47.01(3) .
C010 K2 K3 156.77(9) .
C00Q K2 K3 157.80(8) .
S2 K2 K3 92.44(3) .
C017 K2 K3 153.01(8) .
C00V K2 K3 156.04(8) .
C01N K2 K3 151.12(8) .
C023 K2 K3 152.07(8) .
K1 K2 K3 62.80(2) .
S3 K2 K4 48.14(2) .
S1 K2 K4 92.34(3) .
C010 K2 K4 121.65(8) .
C00Q K2 K4 101.03(8) .
S2 K2 K4 44.93(2) .
C017 K2 K4 145.02(8) .
C00V K2 K4 100.20(8) .
C01N K2 K4 142.31(8) .
C023 K2 K4 118.02(8) .
K1 K2 K4 61.23(2) .
K3 K2 K4 59.52(2) .
S3 K3 S4 94.91(3) .
S3 K3 S1 89.85(3) .
S4 K3 S1 90.13(3) .
S3 K3 C21 123.94(8) .
S4 K3 C21 131.75(8) .
S1 K3 C21 65.26(8) .
S3 K3 C22 146.60(8) .
S4 K3 C22 117.38(8) .
S1 K3 C22 82.24(8) .
C21 K3 C22 25.16(10) .
S3 K3 C26 102.40(8) .
S4 K3 C26 156.47(8) .
S1 K3 C26 74.28(8) .
C21 K3 C26 25.15(9) .
C22 K3 C26 44.22(10) .
S3 K3 C23 139.45(8) .
S4 K3 C23 121.34(8) .
S1 K3 C23 106.24(8) .
C21 K3 C23 43.27(10) .
C22 K3 C23 24.55(10) .
C26 K3 C23 50.26(10) .
S3 K3 C25 99.58(8) .
S4 K3 C25 163.18(9) .
S1 K3 C25 98.36(8) .
C21 K3 C25 43.12(10) .
C22 K3 C25 50.28(10) .
C26 K3 C25 24.29(10) .
C23 K3 C25 42.26(11) .
S3 K3 C24 115.82(9) .
S4 K3 C24 139.44(9) .
S1 K3 C24 114.35(8) .
C21 K3 C24 49.95(11) .
C22 K3 C24 42.77(11) .
C26 K3 C24 42.85(11) .
C23 K3 C24 23.67(10) .
C25 K3 C24 24.07(11) .
S3 K3 K4 48.73(2) .
S4 K3 K4 46.24(2) .
S1 K3 K4 91.84(3) .
C21 K3 K4 156.88(8) .
C22 K3 K4 162.86(8) .
C26 K3 K4 148.79(8) .
C23 K3 K4 158.94(8) .
C25 K3 K4 146.85(8) .
C24 K3 K4 151.00(8) .
S3 K3 K2 45.00(3) .
S4 K3 K2 89.91(3) .
S1 K3 K2 45.09(2) .
C21 K3 K2 98.32(8) .
C22 K3 K2 121.85(8) .
C26 K3 K2 91.18(8) .
C23 K3 K2 140.39(8) .
C25 K3 K2 106.38(8) .
C24 K3 K2 130.44(9) .
K4 K3 K2 60.62(2) .
S3 K3 K1 89.59(3) .
S4 K3 K1 45.84(2) .
S1 K3 K1 44.53(2) .
C21 K3 K1 101.91(7) .
C22 K3 K1 106.38(8) .
C26 K3 K1 117.77(8) .
C23 K3 K1 128.00(8) .
C25 K3 K1 142.04(8) .
C24 K3 K1 149.07(8) .
K4 K3 K1 59.53(2) .
K2 K3 K1 56.51(2) .
S2 K4 S4 92.29(4) .
S2 K4 C01G 155.93(8) .
S4 K4 C01G 104.45(8) .
S2 K4 C00I 131.65(8) .
S4 K4 C00I 127.09(8) .
C01G K4 C00I 25.33(10) .
S2 K4 S3 91.57(3) .
S4 K4 S3 91.67(3) .
C01G K4 S3 71.10(8) .
C00I K4 S3 63.99(7) .
S2 K4 C026 165.62(9) .
S4 K4 C026 99.99(8) .
C01G K4 C026 24.81(10) .
C00I K4 C026 43.47(10) .
S3 K4 C026 95.51(8) .
S2 K4 C00L 119.04(8) .
S4 K4 C00L 148.07(8) .
C01G K4 C00L 43.92(10) .
C00I K4 C00L 24.57(10) .
S3 K4 C00L 82.09(8) .
C026 K4 C00L 50.07(10) .
S2 K4 C01T 142.00(9) .
S4 K4 C01T 115.46(9) .
C01G K4 C01T 42.83(11) .
C00I K4 C01T 49.38(10) .
S3 K4 C01T 111.80(8) .
C026 K4 C01T 23.95(11) .
C00L K4 C01T 41.96(10) .
S2 K4 C00X 123.97(8) .
S4 K4 C00X 138.80(8) .
C01G K4 C00X 49.73(11) .
C00I K4 C00X 42.14(10) .
S3 K4 C00X 104.81(8) .
C026 K4 C00X 41.95(11) .
C00L K4 C00X 23.68(9) .
C01T K4 C00X 23.34(10) .
S2 K4 K3 94.51(3) .
S4 K4 K3 46.01(2) .
C01G K4 K3 85.28(8) .
C00I K4 K3 95.47(7) .
S3 K4 K3 45.71(2) .
C026 K4 K3 99.39(8) .
C00L K4 K3 119.50(8) .
C01T K4 K3 123.34(9) .
C00X K4 K3 134.74(8) .
S2 K4 K1 45.58(2) .
S4 K4 K1 46.88(2) .
C01G K4 K1 145.70(8) .
C00I K4 K1 152.95(7) .
S3 K4 K1 89.04(3) .
C026 K4 K1 146.77(8) .
C00L K4 K1 162.29(8) .
C01T K4 K1 154.64(8) .
C00X K4 K1 163.73(8) .
K3 K4 K1 61.39(2) .
S2 K4 K2 47.29(2) .
S4 K4 K2 89.15(3) .
C01G K4 K2 114.72(8) .
C00I K4 K2 100.52(7) .
S3 K4 K2 44.51(2) .
C026 K4 K2 139.51(8) .
C00L K4 K2 107.07(7) .
C01T K4 K2 148.50(8) .
C00X K4 K2 128.87(8) .
K3 K4 K2 59.86(2) .
K1 K4 K2 56.86(2) .
B1 S1 K2 137.42(15) .
B1 S1 K1 135.05(15) .
K2 S1 K1 84.39(3) .
B1 S1 K3 104.59(16) .
K2 S1 K3 87.90(3) .
K1 S1 K3 89.61(3) .
B2 S2 K4 136.69(17) .
B2 S2 K1 132.54(17) .
K4 S2 K1 89.09(3) .
B2 S2 K2 106.72(16) .
K4 S2 K2 87.78(3) .
K1 S2 K2 82.08(3) .
B3 S3 K2 130.54(15) .
B3 S3 K3 138.72(15) .
K2 S3 K3 89.33(3) .
B3 S3 K4 103.99(15) .
K2 S3 K4 87.35(3) .
K3 S3 K4 85.57(3) .
B4 S4 K3 136.00(14) .
B4 S4 K4 133.67(14) .
K3 S4 K4 87.74(3) .
B4 S4 K1 104.33(16) .
K3 S4 K1 89.44(3) .
K4 S4 K1 87.18(3) .
C1 N1 C9 120.0(3) .
C1 N1 B1 108.8(3) .
C9 N1 B1 129.5(3) .
C2 N2 C21 121.4(3) .
C2 N2 B1 109.4(3) .
C21 N2 B1 128.1(3) .
C3 N3 C33 119.3(4) .
C3 N3 B2 108.9(4) .
C33 N3 B2 130.7(4) .
C4 N4 C00V 121.9(4) .
C4 N4 B2 109.6(3) .
C00V N4 B2 128.4(3) .
C5 N5 C45 118.3(3) .
C5 N5 B3 108.8(3) .
C45 N5 B3 129.1(3) .
C6 N6 C00I 121.0(3) .
C6 N6 B3 110.0(3) .
C00I N6 B3 128.6(3) .
C7 N7 C57 120.2(3) .
C7 N7 B4 109.0(3) .
C57 N7 B4 128.1(3) .
C8 N8 C69 120.6(4) .
C8 N8 B4 109.1(3) .
C69 N8 B4 129.6(3) .
C00L C00I C01G 121.3(4) .
C00L C00I N6 119.8(3) .
C01G C00I N6 118.9(4) .
C00L C00I K4 82.0(2) .
C01G C00I K4 76.9(2) .
N6 C00I K4 112.8(2) .
C00X C00L C00I 118.7(4) .
C00X C00L C01H 119.2(4) .
C00I C00L C01H 122.1(4) .
C00X C00L K4 82.2(3) .
C00I C00L K4 73.4(2) .
C01H C00L K4 114.2(3) .
C00V C00Q C010 117.7(4) .
C00V C00Q C02C 122.3(4) .
C010 C00Q C02C 120.0(4) .
C00V C00Q K2 79.1(2) .
C010 C00Q K2 76.7(2) .
C02C C00Q K2 114.3(3) .
C00Q C00V C023 122.1(4) .
C00Q C00V N4 119.0(4) .
C023 C00V N4 118.9(4) .
C00Q C00V K2 76.1(2) .
C023 C00V K2 79.3(2) .
N4 C00V K2 114.4(2) .
C01T C00X C00L 120.7(4) .
C01T C00X K4 76.9(3) .
C00L C00X K4 74.2(2) .
C01T C00X H00X 119.6 .
C00L C00X H00X 119.6 .
K4 C00X H00X 120.3 .
C2 C1 N1 109.8(4) .
C2 C1 H1 125.1 .
N1 C1 H1 125.1 .
C026 C01G C00I 118.1(4) .
C026 C01G C01U 120.7(4) .
C00I C01G C01U 121.1(4) .
C026 C01G K4 80.1(3) .
C00I C01G K4 77.7(2) .
C01U C01G K4 114.1(3) .
C00L C01H C02M 111.1(4) .
C00L C01H C030 110.2(4) .
C02M C01H C030 111.6(5) .
C00L C01H H01H 108.0 .
C02M C01H H01H 108.0 .
C030 C01H H01H 108.0 .
C017 C01N C023 120.9(4) .
C017 C01N K2 76.1(3) .
C023 C01N K2 78.6(3) .
C017 C01N H01N 119.6 .
C023 C01N H01N 119.6 .
K2 C01N H01N 116.4 .
C00X C01T C026 120.5(4) .
C00X C01T K4 79.7(3) .
C026 C01T K4 73.3(3) .
C00X C01T H01T 119.8 .
C026 C01T H01T 119.8 .
K4 C01T H01T 118.0 .
C01G C01U C02J 110.6(4) .
C01G C01U C02S 113.1(4) .
C02J C01U C02S 111.3(4) .
C01G C01U H01U 107.2 .
C02J C01U H01U 107.2 .
C02S C01U H01U 107.2 .
C1 C2 N2 109.1(4) .
C1 C2 H2 125.4 .
N2 C2 H2 125.4 .
C02Y C02C C00Q 113.7(4) .
C02Y C02C C03F 110.5(5) .
C00Q C02C C03F 109.6(4) .
C02Y C02C H02C 107.6 .
C00Q C02C H02C 107.6 .
C03F C02C H02C 107.6 .
C036 C02H C023 111.7(4) .
C036 C02H C03L 108.3(5) .
C023 C02H C03L 112.0(4) .
C036 C02H H02H 108.2 .
C023 C02H H02H 108.2 .
C03L C02H H02H 108.2 .
C01U C02J H02A 109.5 .
C01U C02J H02B 109.5 .
H02A C02J H02B 109.5 .
C01U C02J H02D 109.5 .
H02A C02J H02D 109.5 .
H02B C02J H02D 109.5 .
C01H C02M H02E 109.5 .
C01H C02M H02F 109.5 .
H02E C02M H02F 109.5 .
C01H C02M H02G 109.5 .
H02E C02M H02G 109.5 .
H02F C02M H02G 109.5 .
C01U C02S H02I 109.5 .
C01U C02S H02J 109.5 .
H02I C02S H02J 109.5 .
C01U C02S H02K 109.5 .
H02I C02S H02K 109.5 .
H02J C02S H02K 109.5 .
C02C C02Y H02L 109.5 .
C02C C02Y H02M 109.5 .
H02L C02Y H02M 109.5 .
C02C C02Y H02N 109.5 .
H02L C02Y H02N 109.5 .
H02M C02Y H02N 109.5 .
C4 C3 N3 109.5(4) .
C4 C3 H3 125.2 .
N3 C3 H3 125.2 .
C02C C03F H03A 109.5 .
C02C C03F H03B 109.5 .
H03A C03F H03B 109.5 .
C02C C03F H03C 109.5 .
H03A C03F H03C 109.5 .
H03B C03F H03C 109.5 .
C02H C03L H03D 109.5 .
C02H C03L H03E 109.5 .
H03D C03L H03E 109.5 .
C02H C03L H03F 109.5 .
H03D C03L H03F 109.5 .
H03E C03L H03F 109.5 .
C3 C4 N4 108.8(4) .
C3 C4 H4 125.6 .
N4 C4 H4 125.6 .
C6 C5 N5 109.9(4) .
C6 C5 H5 125.1 .
N5 C5 H5 125.1 .
C5 C6 N6 108.7(4) .
C5 C6 H6 125.6 .
N6 C6 H6 125.6 .
C8 C7 N7 109.0(4) .
C8 C7 H7 125.5 .
N7 C7 H7 125.5 .
C7 C8 N8 109.8(4) .
C7 C8 H8 125.1 .
N8 C8 H8 125.1 .
C14 C9 C10 121.8(4) .
C14 C9 N1 120.3(4) .
C10 C9 N1 117.8(4) .
C017 C010 C00Q 121.6(4) .
C017 C010 K2 79.0(3) .
C00Q C010 K2 78.2(2) .
C017 C010 H010 119.2 .
C00Q C010 H010 119.2 .
K2 C010 H010 113.9 .
C11 C10 C9 117.3(4) .
C11 C10 C18 120.3(4) .
C9 C10 C18 122.4(4) .
C12 C11 C10 121.6(4) .
C12 C11 H11 119.2 .
C10 C11 H11 119.2 .
C13 C12 C11 119.9(4) .
C13 C12 H12 120.1 .
C11 C12 H12 120.1 .
C12 C13 C14 120.9(5) .
C12 C13 H13 119.6 .
C14 C13 H13 119.6 .
C9 C14 C13 118.5(4) .
C9 C14 C15 120.8(4) .
C13 C14 C15 120.6(4) .
C14 C15 C16 111.7(4) .
C14 C15 C17 112.8(4) .
C16 C15 C17 108.7(5) .
C14 C15 H15 107.8 .
C16 C15 H15 107.8 .
C17 C15 H15 107.8 .
C15 C16 H16A 109.5 .
C15 C16 H16B 109.5 .
H16A C16 H16B 109.5 .
C15 C16 H16C 109.5 .
H16A C16 H16C 109.5 .
H16B C16 H16C 109.5 .
C01N C017 C010 120.1(4) .
C01N C017 K2 79.5(3) .
C010 C017 K2 76.2(3) .
C01N C017 H017 120.0 .
C010 C017 H017 120.0 .
K2 C017 H017 114.9 .
C15 C17 H17A 109.5 .
C15 C17 H17B 109.5 .
H17A C17 H17B 109.5 .
C15 C17 H17C 109.5 .
H17A C17 H17C 109.5 .
H17B C17 H17C 109.5 .
C20 C18 C10 110.5(4) .
C20 C18 C19 111.0(5) .
C10 C18 C19 112.0(4) .
C20 C18 H18 107.7 .
C10 C18 H18 107.7 .
C19 C18 H18 107.7 .
C18 C19 H19A 109.5 .
C18 C19 H19B 109.5 .
H19A C19 H19B 109.5 .
C18 C19 H19C 109.5 .
H19A C19 H19C 109.5 .
H19B C19 H19C 109.5 .
C18 C20 H20A 109.5 .
C18 C20 H20B 109.5 .
H20A C20 H20B 109.5 .
C18 C20 H20C 109.5 .
H20A C20 H20C 109.5 .
H20B C20 H20C 109.5 .
C22 C21 C26 120.8(4) .
C22 C21 N2 120.1(4) .
C26 C21 N2 119.1(4) .
C22 C21 K3 78.4(2) .
C26 C21 K3 79.9(2) .
N2 C21 K3 112.5(2) .
C23 C22 C21 118.8(4) .
C23 C22 C30 119.7(4) .
C21 C22 C30 121.5(4) .
C23 C22 K3 81.3(2) .
C21 C22 K3 76.4(2) .
C30 C22 K3 112.3(2) .
C24 C23 C22 120.9(4) .
C24 C23 K3 79.9(3) .
C22 C23 K3 74.1(2) .
C24 C23 H23 119.5 .
C22 C23 H23 119.5 .
K3 C23 H23 117.1 .
C00V C023 C01N 117.7(4) .
C00V C023 C02H 122.9(4) .
C01N C023 C02H 119.4(4) .
C00V C023 K2 75.9(2) .
C01N C023 K2 76.7(3) .
C02H C023 K2 117.2(3) .
C23 C24 C25 120.1(4) .
C23 C24 K3 76.5(2) .
C25 C24 K3 76.5(2) .
C23 C24 H24 120.0 .
C25 C24 H24 120.0 .
K3 C24 H24 117.9 .
C26 C25 C24 121.1(4) .
C26 C25 K3 75.5(2) .
C24 C25 K3 79.4(2) .
C26 C25 H25 119.5 .
C24 C25 H25 119.5 .
K3 C25 H25 116.2 .
C25 C26 C21 118.3(4) .
C25 C26 C27 120.0(4) .
C21 C26 C27 121.7(4) .
C25 C26 K3 80.2(2) .
C21 C26 K3 75.0(2) .
C27 C26 K3 116.6(2) .
C01T C026 C01G 120.6(4) .
C01T C026 K4 82.8(3) .
C01G C026 K4 75.1(3) .
C01T C026 H026 119.7 .
C01G C026 H026 119.7 .
K4 C026 H026 112.8 .
C29 C27 C26 113.9(4) .
C29 C27 C28 111.9(4) .
C26 C27 C28 110.7(4) .
C29 C27 H27 106.6 .
C26 C27 H27 106.6 .
C28 C27 H27 106.6 .
C27 C28 H28A 109.5 .
C27 C28 H28B 109.5 .
H28A C28 H28B 109.5 .
C27 C28 H28C 109.5 .
H28A C28 H28C 109.5 .
H28B C28 H28C 109.5 .
C27 C29 H29A 109.5 .
C27 C29 H29B 109.5 .
H29A C29 H29B 109.5 .
C27 C29 H29C 109.5 .
H29A C29 H29C 109.5 .
H29B C29 H29C 109.5 .
C01H C030 H03G 109.5 .
C01H C030 H03H 109.5 .
H03G C030 H03H 109.5 .
C01H C030 H03I 109.5 .
H03G C030 H03I 109.5 .
H03H C030 H03I 109.5 .
C31 C30 C32 111.1(4) .
C31 C30 C22 111.3(4) .
C32 C30 C22 111.2(4) .
C31 C30 H30 107.7 .
C32 C30 H30 107.7 .
C22 C30 H30 107.7 .
C30 C31 H31A 109.5 .
C30 C31 H31B 109.5 .
H31A C31 H31B 109.5 .
C30 C31 H31C 109.5 .
H31A C31 H31C 109.5 .
H31B C31 H31C 109.5 .
C30 C32 H32A 109.5 .
C30 C32 H32B 109.5 .
H32A C32 H32B 109.5 .
C30 C32 H32C 109.5 .
H32A C32 H32C 109.5 .
H32B C32 H32C 109.5 .
C38 C33 C34 122.0(4) .
C38 C33 N3 120.0(4) .
C34 C33 N3 117.9(4) .
C33 C34 C35 117.9(4) .
C33 C34 C42 122.3(4) .
C35 C34 C42 119.9(5) .
C36 C35 C34 120.4(5) .
C36 C35 H35 119.8 .
C34 C35 H35 119.8 .
C02H C036 H03J 109.5 .
C02H C036 H03K 109.5 .
H03J C036 H03K 109.5 .
C02H C036 H03L 109.5 .
H03J C036 H03L 109.5 .
H03K C036 H03L 109.5 .
C37 C36 C35 120.6(4) .
C37 C36 H36 119.7 .
C35 C36 H36 119.7 .
C36 C37 C38 121.2(4) .
C36 C37 H37 119.4 .
C38 C37 H37 119.4 .
C33 C38 C37 117.9(4) .
C33 C38 C39 121.8(4) .
C37 C38 C39 120.3(4) .
C38 C39 C40 111.4(4) .
C38 C39 C41 113.0(4) .
C40 C39 C41 110.0(5) .
C38 C39 H39 107.4 .
C40 C39 H39 107.4 .
C41 C39 H39 107.4 .
C39 C40 H40A 109.5 .
C39 C40 H40B 109.5 .
H40A C40 H40B 109.5 .
C39 C40 H40C 109.5 .
H40A C40 H40C 109.5 .
H40B C40 H40C 109.5 .
C39 C41 H41A 109.5 .
C39 C41 H41B 109.5 .
H41A C41 H41B 109.5 .
C39 C41 H41C 109.5 .
H41A C41 H41C 109.5 .
H41B C41 H41C 109.5 .
C34 C42 C43 110.8(4) .
C34 C42 C44 113.1(4) .
C43 C42 C44 110.1(5) .
C34 C42 H42 107.5 .
C43 C42 H42 107.5 .
C44 C42 H42 107.5 .
C42 C43 H43A 109.5 .
C42 C43 H43B 109.5 .
H43A C43 H43B 109.5 .
C42 C43 H43C 109.5 .
H43A C43 H43C 109.5 .
H43B C43 H43C 109.5 .
C42 C44 H44A 109.5 .
C42 C44 H44B 109.5 .
H44A C44 H44B 109.5 .
C42 C44 H44C 109.5 .
H44A C44 H44C 109.5 .
H44B C44 H44C 109.5 .
C46 C45 C50 121.9(4) .
C46 C45 N5 118.6(4) .
C50 C45 N5 119.5(4) .
C45 C46 C47 118.3(4) .
C45 C46 C54 122.5(4) .
C47 C46 C54 119.2(4) .
C48 C47 C46 120.6(5) .
C48 C47 H47 119.7 .
C46 C47 H47 119.7 .
C49 C48 C47 120.3(4) .
C49 C48 H48 119.8 .
C47 C48 H48 119.8 .
C48 C49 C50 121.7(4) .
C48 C49 H49 119.2 .
C50 C49 H49 119.2 .
C45 C50 C49 117.1(4) .
C45 C50 C51 121.8(4) .
C49 C50 C51 121.1(4) .
C50 C51 C53 112.9(4) .
C50 C51 C52 111.1(4) .
C53 C51 C52 110.4(5) .
C50 C51 H51 107.4 .
C53 C51 H51 107.4 .
C52 C51 H51 107.4 .
C51 C52 H52A 109.5 .
C51 C52 H52B 109.5 .
H52A C52 H52B 109.5 .
C51 C52 H52C 109.5 .
H52A C52 H52C 109.5 .
H52B C52 H52C 109.5 .
C51 C53 H53A 109.5 .
C51 C53 H53B 109.5 .
H53A C53 H53B 109.5 .
C51 C53 H53C 109.5 .
H53A C53 H53C 109.5 .
H53B C53 H53C 109.5 .
C46 C54 C55 110.9(4) .
C46 C54 C56 112.5(4) .
C55 C54 C56 111.1(5) .
C46 C54 H54 107.3 .
C55 C54 H54 107.3 .
C56 C54 H54 107.3 .
C54 C55 H55A 109.5 .
C54 C55 H55B 109.5 .
H55A C55 H55B 109.5 .
C54 C55 H55C 109.5 .
H55A C55 H55C 109.5 .
H55B C55 H55C 109.5 .
C54 C56 H56A 109.5 .
C54 C56 H56B 109.5 .
H56A C56 H56B 109.5 .
C54 C56 H56C 109.5 .
H56A C56 H56C 109.5 .
H56B C56 H56C 109.5 .
C58 C57 C62 121.6(4) .
C58 C57 N7 120.3(4) .
C62 C57 N7 118.1(4) .
C58 C57 K1 76.5(2) .
C62 C57 K1 80.7(2) .
N7 C57 K1 112.8(2) .
C57 C58 C59 118.1(4) .
C57 C58 C66 120.7(4) .
C59 C58 C66 121.2(4) .
C57 C58 K1 78.1(2) .
C59 C58 K1 79.6(2) .
C66 C58 K1 112.7(2) .
C60 C59 C58 121.1(4) .
C60 C59 K1 80.4(3) .
C58 C59 K1 75.1(2) .
C60 C59 H59 119.5 .
C58 C59 H59 119.5 .
K1 C59 H59 115.5 .
C59 C60 C61 120.0(4) .
C59 C60 K1 75.2(2) .
C61 C60 K1 78.2(3) .
C59 C60 H60 120.0 .
C61 C60 H60 120.0 .
K1 C60 H60 117.4 .
C60 C61 C62 121.2(4) .
C60 C61 K1 77.5(3) .
C62 C61 K1 76.7(2) .
C60 C61 H61 119.4 .
C62 C61 H61 119.4 .
K1 C61 H61 117.1 .
C61 C62 C57 118.0(4) .
C61 C62 C63 120.7(4) .
C57 C62 C63 121.3(4) .
C61 C62 K1 78.8(2) .
C57 C62 K1 74.1(2) .
C63 C62 K1 117.9(2) .
C64 C63 C65 111.2(5) .
C64 C63 C62 112.1(4) .
C65 C63 C62 110.7(4) .
C64 C63 H63 107.5 .
C65 C63 H63 107.5 .
C62 C63 H63 107.5 .
C63 C64 H64A 109.5 .
C63 C64 H64B 109.5 .
H64A C64 H64B 109.5 .
C63 C64 H64C 109.5 .
H64A C64 H64C 109.5 .
H64B C64 H64C 109.5 .
C63 C65 H65A 109.5 .
C63 C65 H65B 109.5 .
H65A C65 H65B 109.5 .
C63 C65 H65C 109.5 .
H65A C65 H65C 109.5 .
H65B C65 H65C 109.5 .
C68 C66 C58 111.0(4) .
C68 C66 C67 110.6(4) .
C58 C66 C67 112.0(4) .
C68 C66 H66 107.7 .
C58 C66 H66 107.7 .
C67 C66 H66 107.7 .
C66 C67 H67A 109.5 .
C66 C67 H67B 109.5 .
H67A C67 H67B 109.5 .
C66 C67 H67C 109.5 .
H67A C67 H67C 109.5 .
H67B C67 H67C 109.5 .
C66 C68 H68A 109.5 .
C66 C68 H68B 109.5 .
H68A C68 H68B 109.5 .
C66 C68 H68C 109.5 .
H68A C68 H68C 109.5 .
H68B C68 H68C 109.5 .
C70 C69 C74 121.3(4) .
C70 C69 N8 119.1(4) .
C74 C69 N8 119.6(4) .
C71 C70 C69 118.2(4) .
C71 C70 C78 120.3(4) .
C69 C70 C78 121.5(4) .
C72 C71 C70 121.0(5) .
C72 C71 H71 119.5 .
C70 C71 H71 119.5 .
C71 C72 C73 120.6(4) .
C71 C72 H72 119.7 .
C73 C72 H72 119.7 .
C72 C73 C74 121.0(5) .
C72 C73 H73 119.5 .
C74 C73 H73 119.5 .
C73 C74 C69 117.9(4) .
C73 C74 C75 122.5(4) .
C69 C74 C75 119.6(4) .
C77 C75 C74 111.0(4) .
C77 C75 C76 109.8(4) .
C74 C75 C76 112.7(4) .
C77 C75 H75 107.7 .
C74 C75 H75 107.7 .
C76 C75 H75 107.7 .
C75 C76 H76A 109.5 .
C75 C76 H76B 109.5 .
H76A C76 H76B 109.5 .
C75 C76 H76C 109.5 .
H76A C76 H76C 109.5 .
H76B C76 H76C 109.5 .
C75 C77 H77A 109.5 .
C75 C77 H77B 109.5 .
H77A C77 H77B 109.5 .
C75 C77 H77C 109.5 .
H77A C77 H77C 109.5 .
H77B C77 H77C 109.5 .
C79 C78 C70 110.9(4) .
C79 C78 C80 110.8(6) .
C70 C78 C80 111.8(5) .
C79 C78 H78 107.7 .
C70 C78 H78 107.7 .
C80 C78 H78 107.7 .
C78 C79 H79A 109.5 .
C78 C79 H79B 109.5 .
H79A C79 H79B 109.5 .
C78 C79 H79C 109.5 .
H79A C79 H79C 109.5 .
H79B C79 H79C 109.5 .
C78 C80 H80A 109.5 .
C78 C80 H80B 109.5 .
H80A C80 H80B 109.5 .
C78 C80 H80C 109.5 .
H80A C80 H80C 109.5 .
H80B C80 H80C 109.5 .
N2 B1 N1 102.9(3) .
N2 B1 S1 127.5(3) .
N1 B1 S1 129.6(3) .
N4 B2 N3 103.3(4) .
N4 B2 S2 126.4(3) .
N3 B2 S2 130.3(3) .
N6 B3 N5 102.6(3) .
N6 B3 S3 127.3(3) .
N5 B3 S3 130.1(3) .
N8 B4 N7 103.1(3) .
N8 B4 S4 129.5(3) .
N7 B4 S4 127.4(3) .
C101 C99 C100 120.3(10) 2_656
C101 C99 H99 119.8 2_656
C100 C99 H99 119.8 .
C101 C100 C99 120.2(8) .
C101 C100 H100 119.9 .
C99 C100 H100 119.9 .
C99 C101 C100 119.5(9) 2_656
C99 C101 H101 120.3 2_656
C100 C101 H101 120.3 .
C86 C81 C82 118.5(15) .
C86 C81 H81 120.8 .
C82 C81 H81 120.8 .
C81 C82 C83 121.2(19) .
C81 C82 H82 119.4 .
C83 C82 H82 119.4 .
C84 C83 C82 119(2) .
C84 C83 H83 120.7 .
C82 C83 H83 120.7 .
C83 C84 C85 121(2) .
C83 C84 H84 119.4 .
C85 C84 H84 119.4 .
C84 C85 C86 118.5(18) .
C84 C85 H85 120.7 .
C86 C85 H85 120.7 .
C81 C86 C85 120.8(15) .
C81 C86 H86 119.6 .
C85 C86 H86 119.6 .
C88 C87 C92 119.1(13) .
C88 C87 H87 120.5 .
C92 C87 H87 120.5 .
C87 C88 C89 120.4(14) .
C87 C88 H88 119.8 .
C89 C88 H88 119.8 .
C90 C89 C88 119.8(13) .
C90 C89 H89 120.1 .
C88 C89 H89 120.1 .
C89 C90 C91 120.0(13) .
C89 C90 H90 120.0 .
C91 C90 H90 120.0 .
C92 C91 C90 119.9(13) .
C92 C91 H91 120.0 .
C90 C91 H91 120.0 .
C91 C92 C87 120.8(13) .
C91 C92 H92 119.6 .
C87 C92 H92 119.6 .
C94 C93 C98 120.8(16) .
C94 C93 H93 119.6 .
C98 C93 H93 119.6 .
C95 C94 C93 118.1(17) .
C95 C94 H94 120.9 .
C93 C94 H94 120.9 .
C96 C95 C94 122.0(19) .
C96 C95 H95 119.0 .
C94 C95 H95 119.0 .
C97 C96 C95 118.1(18) .
C97 C96 H96 120.9 .
C95 C96 H96 120.9 .
C96 C97 C98 123.2(16) .
C96 C97 H97 118.4 .
C98 C97 H97 118.4 .
C97 C98 C93 117.5(15) .
C97 C98 H98 121.2 .
C93 C98 H98 121.2 .
C86A C81A C82A 123.3(18) .
C86A C81A H81A 118.3 .
C82A C81A H81A 118.3 .
C83A C82A C81A 115(2) .
C83A C82A H82A 122.4 .
C81A C82A H82A 122.4 .
C82A C83A C84A 126(3) .
C82A C83A H83A 117.2 .
C84A C83A H83A 117.2 .
C83A C84A C85A 115(2) .
C83A C84A H84A 122.4 .
C85A C84A H84A 122.4 .
C84A C85A C86A 123(2) .
C84A C85A H85A 118.4 .
C86A C85A H85A 118.4 .
C81A C86A C85A 116.7(18) .
C81A C86A H86A 121.7 .
C85A C86A H86A 121.7 .
C88A C87A C92A 119(2) .
C88A C87A H87A 120.7 .
C92A C87A H87A 120.7 .
C87A C88A C89A 121(3) .
C87A C88A H88A 119.6 .
C89A C88A H88A 119.6 .
C90A C89A C88A 119(2) .
C90A C89A H89A 120.4 .
C88A C89A H89A 120.4 .
C91A C90A C89A 120(2) .
C91A C90A H90A 120.1 .
C89A C90A H90A 120.1 .
C92A C91A C90A 120(2) .
C92A C91A H91A 119.9 .
C90A C91A H91A 119.9 .
C91A C92A C87A 121(2) .
C91A C92A H92A 119.6 .
C87A C92A H92A 119.6 .
C98A C93A C94A 117(2) .
C98A C93A H93A 121.6 .
C94A C93A H93A 121.6 .
C95A C94A C93A 122(2) .
C95A C94A H94A 118.9 .
C93A C94A H94A 118.9 .
C96A C95A C94A 116(3) .
C96A C95A H95A 122.1 .
C94A C95A H95A 122.1 .
C95A C96A C97A 125(2) .
C95A C96A H96A 117.3 .
C97A C96A H96A 117.3 .
C98A C97A C96A 114(2) .
C98A C97A H97A 122.8 .
C96A C97A H97A 122.8 .
C93A C98A C97A 123(2) .
C93A C98A H98A 118.3 .
C97A C98A H98A 118.3 .

loop_
_geom_bond_atom_site_label_1
_geom_bond_atom_site_label_2
_geom_bond_distance
_geom_bond_site_symmetry_2
K1 S1 3.1119(13) .
K1 S2 3.1121(13) .
K1 C58 3.164(4) .
K1 S4 3.1838(14) .
K1 C57 3.185(4) .
K1 C59 3.221(4) .
K1 C62 3.268(4) .
K1 C60 3.285(4) .
K1 C61 3.294(4) .
K1 K2 4.1611(12) .
K1 K4 4.3564(13) .
K1 K3 4.4376(13) .
K2 S3 3.0765(14) .
K2 S1 3.0835(13) .
K2 C010 3.196(4) .
K2 C00Q 3.214(4) .
K2 S2 3.2240(13) .
K2 C017 3.230(4) .
K2 C00V 3.252(4) .
K2 C01N 3.272(5) .
K2 C023 3.295(5) .
K2 K3 4.3509(12) .
K2 K4 4.3842(13) .
K3 S3 3.1130(13) .
K3 S4 3.1224(13) .
K3 S1 3.1849(14) .
K3 C21 3.202(4) .
K3 C22 3.227(4) .
K3 C26 3.265(4) .
K3 C23 3.317(4) .
K3 C25 3.323(4) .
K3 C24 3.358(4) .
K3 K4 4.3362(12) .
K4 S2 3.0984(14) .
K4 S4 3.1343(13) .
K4 C01G 3.218(4) .
K4 C00I 3.228(4) .
K4 S3 3.2687(13) .
K4 C026 3.281(5) .
K4 C00L 3.335(4) .
K4 C01T 3.399(5) .
K4 C00X 3.434(4) .
S1 B1 1.788(4) .
S2 B2 1.791(5) .
S3 B3 1.783(5) .
S4 B4 1.791(4) .
N1 C1 1.400(5) .
N1 C9 1.441(5) .
N1 B1 1.452(6) .
N2 C2 1.399(5) .
N2 C21 1.430(5) .
N2 B1 1.449(5) .
N3 C3 1.404(6) .
N3 C33 1.438(5) .
N3 B2 1.444(5) .
N4 C4 1.399(5) .
N4 C00V 1.436(5) .
N4 B2 1.443(6) .
N5 C5 1.404(5) .
N5 C45 1.444(5) .
N5 B3 1.457(5) .
N6 C6 1.399(5) .
N6 C00I 1.436(5) .
N6 B3 1.449(5) .
N7 C7 1.403(5) .
N7 C57 1.432(5) .
N7 B4 1.451(5) .
N8 C8 1.398(5) .
N8 C69 1.435(5) .
N8 B4 1.444(5) .
C00I C00L 1.401(6) .
C00I C01G 1.413(5) .
C00L C00X 1.392(6) .
C00L C01H 1.519(5) .
C00Q C00V 1.391(6) .
C00Q C010 1.396(6) .
C00Q C02C 1.517(6) .
C00V C023 1.403(6) .
C00X C01T 1.383(6) .
C00X H00X 0.9500 .
C1 C2 1.336(6) .
C1 H1 0.9500 .
C01G C026 1.397(6) .
C01G C01U 1.515(6) .
C01H C02M 1.519(7) .
C01H C030 1.544(7) .
C01H H01H 1.0000 .
C01N C017 1.375(6) .
C01N C023 1.406(6) .
C01N H01N 0.9500 .
C01T C026 1.391(6) .
C01T H01T 0.9500 .
C01U C02J 1.524(6) .
C01U C02S 1.526(6) .
C01U H01U 1.0000 .
C2 H2 0.9500 .
C02C C02Y 1.517(7) .
C02C C03F 1.533(7) .
C02C H02C 1.0000 .
C02H C036 1.502(7) .
C02H C023 1.524(6) .
C02H C03L 1.539(8) .
C02H H02H 1.0000 .
C02J H02A 0.9800 .
C02J H02B 0.9800 .
C02J H02D 0.9800 .
C02M H02E 0.9800 .
C02M H02F 0.9800 .
C02M H02G 0.9800 .
C02S H02I 0.9800 .
C02S H02J 0.9800 .
C02S H02K 0.9800 .
C02Y H02L 0.9800 .
C02Y H02M 0.9800 .
C02Y H02N 0.9800 .
C3 C4 1.345(6) .
C3 H3 0.9500 .
C03F H03A 0.9800 .
C03F H03B 0.9800 .
C03F H03C 0.9800 .
C03L H03D 0.9800 .
C03L H03E 0.9800 .
C03L H03F 0.9800 .
C4 H4 0.9500 .
C5 C6 1.342(6) .
C5 H5 0.9500 .
C6 H6 0.9500 .
C7 C8 1.336(6) .
C7 H7 0.9500 .
C8 H8 0.9500 .
C9 C14 1.387(6) .
C9 C10 1.409(6) .
C010 C017 1.377(6) .
C010 H010 0.9500 .
C10 C11 1.399(6) .
C10 C18 1.517(6) .
C11 C12 1.378(7) .
C11 H11 0.9500 .
C12 C13 1.377(7) .
C12 H12 0.9500 .
C13 C14 1.400(6) .
C13 H13 0.9500 .
C14 C15 1.516(6) .
C15 C16 1.519(7) .
C15 C17 1.536(6) .
C15 H15 1.0000 .
C16 H16A 0.9800 .
C16 H16B 0.9800 .
C16 H16C 0.9800 .
C017 H017 0.9500 .
C17 H17A 0.9800 .
C17 H17B 0.9800 .
C17 H17C 0.9800 .
C18 C20 1.515(7) .
C18 C19 1.524(7) .
C18 H18 1.0000 .
C19 H19A 0.9800 .
C19 H19B 0.9800 .
C19 H19C 0.9800 .
C20 H20A 0.9800 .
C20 H20B 0.9800 .
C20 H20C 0.9800 .
C21 C22 1.400(6) .
C21 C26 1.409(5) .
C22 C23 1.394(6) .
C22 C30 1.525(5) .
C23 C24 1.370(6) .
C23 H23 0.9500 .
C24 C25 1.393(6) .
C24 H24 0.9500 .
C25 C26 1.387(6) .
C25 H25 0.9500 .
C26 C27 1.517(6) .
C026 H026 0.9500 .
C27 C29 1.502(6) .
C27 C28 1.525(6) .
C27 H27 1.0000 .
C28 H28A 0.9800 .
C28 H28B 0.9800 .
C28 H28C 0.9800 .
C29 H29A 0.9800 .
C29 H29B 0.9800 .
C29 H29C 0.9800 .
C030 H03G 0.9800 .
C030 H03H 0.9800 .
C030 H03I 0.9800 .
C30 C31 1.521(6) .
C30 C32 1.524(6) .
C30 H30 1.0000 .
C31 H31A 0.9800 .
C31 H31B 0.9800 .
C31 H31C 0.9800 .
C32 H32A 0.9800 .
C32 H32B 0.9800 .
C32 H32C 0.9800 .
C33 C38 1.389(6) .
C33 C34 1.401(6) .
C34 C35 1.408(6) .
C34 C42 1.517(6) .
C35 C36 1.378(7) .
C35 H35 0.9500 .
C036 H03J 0.9800 .
C036 H03K 0.9800 .
C036 H03L 0.9800 .
C36 C37 1.371(6) .
C36 H36 0.9500 .
C37 C38 1.400(6) .
C37 H37 0.9500 .
C38 C39 1.507(6) .
C39 C40 1.511(7) .
C39 C41 1.520(8) .
C39 H39 1.0000 .
C40 H40A 0.9800 .
C40 H40B 0.9800 .
C40 H40C 0.9800 .
C41 H41A 0.9800 .
C41 H41B 0.9800 .
C41 H41C 0.9800 .
C42 C43 1.522(7) .
C42 C44 1.533(7) .
C42 H42 1.0000 .
C43 H43A 0.9800 .
C43 H43B 0.9800 .
C43 H43C 0.9800 .
C44 H44A 0.9800 .
C44 H44B 0.9800 .
C44 H44C 0.9800 .
C45 C46 1.393(6) .
C45 C50 1.401(6) .
C46 C47 1.400(6) .
C46 C54 1.523(6) .
C47 C48 1.373(7) .
C47 H47 0.9500 .
C48 C49 1.369(7) .
C48 H48 0.9500 .
C49 C50 1.403(6) .
C49 H49 0.9500 .
C50 C51 1.515(6) .
C51 C53 1.530(7) .
C51 C52 1.537(7) .
C51 H51 1.0000 .
C52 H52A 0.9800 .
C52 H52B 0.9800 .
C52 H52C 0.9800 .
C53 H53A 0.9800 .
C53 H53B 0.9800 .
C53 H53C 0.9800 .
C54 C55 1.523(6) .
C54 C56 1.544(6) .
C54 H54 1.0000 .
C55 H55A 0.9800 .
C55 H55B 0.9800 .
C55 H55C 0.9800 .
C56 H56A 0.9800 .
C56 H56B 0.9800 .
C56 H56C 0.9800 .
C57 C58 1.398(6) .
C57 C62 1.409(5) .
C58 C59 1.400(6) .
C58 C66 1.516(5) .
C59 C60 1.379(6) .
C59 H59 0.9500 .
C60 C61 1.384(6) .
C60 H60 0.9500 .
C61 C62 1.391(6) .
C61 H61 0.9500 .
C62 C63 1.524(6) .
C63 C64 1.503(6) .
C63 C65 1.514(6) .
C63 H63 1.0000 .
C64 H64A 0.9800 .
C64 H64B 0.9800 .
C64 H64C 0.9800 .
C65 H65A 0.9800 .
C65 H65B 0.9800 .
C65 H65C 0.9800 .
C66 C68 1.514(6) .
C66 C67 1.547(6) .
C66 H66 1.0000 .
C67 H67A 0.9800 .
C67 H67B 0.9800 .
C67 H67C 0.9800 .
C68 H68A 0.9800 .
C68 H68B 0.9800 .
C68 H68C 0.9800 .
C69 C70 1.406(6) .
C69 C74 1.408(6) .
C70 C71 1.389(6) .
C70 C78 1.524(7) .
C71 C72 1.374(7) .
C71 H71 0.9500 .
C72 C73 1.377(7) .
C72 H72 0.9500 .
C73 C74 1.392(6) .
C73 H73 0.9500 .
C74 C75 1.522(6) .
C75 C77 1.514(6) .
C75 C76 1.531(6) .
C75 H75 1.0000 .
C76 H76A 0.9800 .
C76 H76B 0.9800 .
C76 H76C 0.9800 .
C77 H77A 0.9800 .
C77 H77B 0.9800 .
C77 H77C 0.9800 .
C78 C79 1.505(8) .
C78 C80 1.531(7) .
C78 H78 1.0000 .
C79 H79A 0.9800 .
C79 H79B 0.9800 .
C79 H79C 0.9800 .
C80 H80A 0.9800 .
C80 H80B 0.9800 .
C80 H80C 0.9800 .
C99 C101 1.370(10) 2_656
C99 C100 1.397(12) .
C99 H99 0.9500 .
C100 C101 1.387(11) .
C100 H100 0.9500 .
C101 H101 0.9500 .
C81 C86 1.360(16) .
C81 C82 1.372(16) .
C81 H81 0.9500 .
C82 C83 1.373(16) .
C82 H82 0.9500 .
C83 C84 1.340(17) .
C83 H83 0.9500 .
C84 C85 1.372(17) .
C84 H84 0.9500 .
C85 C86 1.373(15) .
C85 H85 0.9500 .
C86 H86 0.9500 .
C87 C88 1.372(14) .
C87 C92 1.395(14) .
C87 H87 0.9500 .
C88 C89 1.399(15) .
C88 H88 0.9500 .
C89 C90 1.372(14) .
C89 H89 0.9500 .
C90 C91 1.388(14) .
C90 H90 0.9500 .
C91 C92 1.369(14) .
C91 H91 0.9500 .
C92 H92 0.9500 .
C93 C94 1.378(16) .
C93 C98 1.386(15) .
C93 H93 0.9500 .
C94 C95 1.373(16) .
C94 H94 0.9500 .
C95 C96 1.353(15) .
C95 H95 0.9500 .
C96 C97 1.352(14) .
C96 H96 0.9500 .
C97 C98 1.359(14) .
C97 H97 0.9500 .
C98 H98 0.9500 .
C81A C86A 1.359(17) .
C81A C82A 1.375(17) .
C81A H81A 0.9500 .
C82A C83A 1.351(18) .
C82A H82A 0.9500 .
C83A C84A 1.358(19) .
C83A H83A 0.9500 .
C84A C85A 1.363(18) .
C84A H84A 0.9500 .
C85A C86A 1.380(17) .
C85A H85A 0.9500 .
C86A H86A 0.9500 .
C87A C88A 1.376(18) .
C87A C92A 1.381(19) .
C87A H87A 0.9500 .
C88A C89A 1.387(19) .
C88A H88A 0.9500 .
C89A C90A 1.376(19) .
C89A H89A 0.9500 .
C90A C91A 1.371(19) .
C90A H90A 0.9500 .
C91A C92A 1.368(19) .
C91A H91A 0.9500 .
C92A H92A 0.9500 .
C93A C98A 1.362(17) .
C93A C94A 1.384(18) .
C93A H93A 0.9500 .
C94A C95A 1.370(17) .
C94A H94A 0.9500 .
C95A C96A 1.342(18) .
C95A H95A 0.9500 .
C96A C97A 1.380(18) .
C96A H96A 0.9500 .
C97A C98A 1.377(17) .
C97A H97A 0.9500 .
C98A H98A 0.9500 .

loop_
_geom_torsion_atom_site_label_1
_geom_torsion_atom_site_label_2
_geom_torsion_atom_site_label_3
_geom_torsion_atom_site_label_4
_geom_torsion
_geom_torsion_site_symmetry_1
_geom_torsion_site_symmetry_4
C6 N6 C00I C00L 74.5(5) . .
B3 N6 C00I C00L -113.1(5) . .
C6 N6 C00I C01G -104.4(4) . .
B3 N6 C00I C01G 68.1(6) . .
C6 N6 C00I K4 168.3(3) . .
B3 N6 C00I K4 -19.2(5) . .
C01G C00I C00L C00X 1.7(6) . .
N6 C00I C00L C00X -177.2(4) . .
K4 C00I C00L C00X 71.0(4) . .
C01G C00I C00L C01H -178.0(4) . .
N6 C00I C00L C01H 3.2(6) . .
K4 C00I C00L C01H -108.6(4) . .
C01G C00I C00L K4 -69.4(4) . .
N6 C00I C00L K4 111.8(3) . .
C010 C00Q C00V C023 0.9(6) . .
C02C C00Q C00V C023 -179.5(4) . .
K2 C00Q C00V C023 -67.6(4) . .
C010 C00Q C00V N4 179.0(4) . .
C02C C00Q C00V N4 -1.5(6) . .
K2 C00Q C00V N4 110.4(3) . .
C010 C00Q C00V K2 68.5(3) . .
C02C C00Q C00V K2 -111.9(4) . .
C4 N4 C00V C00Q 90.1(6) . .
B2 N4 C00V C00Q -95.5(5) . .
C4 N4 C00V C023 -91.8(5) . .
B2 N4 C00V C023 82.7(6) . .
C4 N4 C00V K2 177.2(4) . .
B2 N4 C00V K2 -8.4(6) . .
C00I C00L C00X C01T -2.4(7) . .
C01H C00L C00X C01T 177.2(4) . .
K4 C00L C00X C01T 63.8(4) . .
C00I C00L C00X K4 -66.2(3) . .
C01H C00L C00X K4 113.4(4) . .
C9 N1 C1 C2 166.9(4) . .
B1 N1 C1 C2 0.6(5) . .
C00L C00I C01G C026 0.4(6) . .
N6 C00I C01G C026 179.3(4) . .
K4 C00I C01G C026 -71.6(4) . .
C00L C00I C01G C01U -177.0(4) . .
N6 C00I C01G C01U 1.9(6) . .
K4 C00I C01G C01U 111.0(4) . .
C00L C00I C01G K4 72.0(4) . .
N6 C00I C01G K4 -109.1(3) . .
C00X C00L C01H C02M -55.0(6) . .
C00I C00L C01H C02M 124.6(5) . .
K4 C00L C01H C02M 39.6(4) . .
C00X C00L C01H C030 69.1(6) . .
C00I C00L C01H C030 -111.3(5) . .
K4 C00L C01H C030 163.7(3) . .
C00L C00X C01T C026 1.2(7) . .
K4 C00X C01T C026 63.5(4) . .
C00L C00X C01T K4 -62.4(4) . .
C026 C01G C01U C02J -94.2(5) . .
C00I C01G C01U C02J 83.1(5) . .
K4 C01G C01U C02J 173.1(3) . .
C026 C01G C01U C02S 31.3(6) . .
C00I C01G C01U C02S -151.3(4) . .
K4 C01G C01U C02S -61.4(5) . .
N1 C1 C2 N2 -0.4(6) . .
C21 N2 C2 C1 -169.0(4) . .
B1 N2 C2 C1 0.1(5) . .
C00V C00Q C02C C02Y 142.1(5) . .
C010 C00Q C02C C02Y -38.4(6) . .
K2 C00Q C02C C02Y 49.8(5) . .
C00V C00Q C02C C03F -93.8(6) . .
C010 C00Q C02C C03F 85.8(6) . .
K2 C00Q C02C C03F 174.0(4) . .
C33 N3 C3 C4 -169.6(5) . .
B2 N3 C3 C4 -0.3(7) . .
N3 C3 C4 N4 0.5(7) . .
C00V N4 C4 C3 174.8(5) . .
B2 N4 C4 C3 -0.5(6) . .
C45 N5 C5 C6 -160.7(4) . .
B3 N5 C5 C6 -0.6(6) . .
N5 C5 C6 N6 0.9(6) . .
C00I N6 C6 C5 172.9(4) . .
B3 N6 C6 C5 -0.8(5) . .
C57 N7 C7 C8 -164.8(4) . .
B4 N7 C7 C8 -1.8(5) . .
N7 C7 C8 N8 0.6(6) . .
C69 N8 C8 C7 172.0(4) . .
B4 N8 C8 C7 0.8(5) . .
C1 N1 C9 C14 98.2(5) . .
B1 N1 C9 C14 -98.7(5) . .
C1 N1 C9 C10 -80.6(5) . .
B1 N1 C9 C10 82.5(5) . .
C00V C00Q C010 C017 -0.8(6) . .
C02C C00Q C010 C017 179.6(4) . .
K2 C00Q C010 C017 69.1(4) . .
C00V C00Q C010 K2 -69.9(3) . .
C02C C00Q C010 K2 110.5(4) . .
C14 C9 C10 C11 -0.4(6) . .
N1 C9 C10 C11 178.4(4) . .
C14 C9 C10 C18 180.0(4) . .
N1 C9 C10 C18 -1.2(6) . .
C9 C10 C11 C12 0.0(7) . .
C18 C10 C11 C12 179.6(4) . .
C10 C11 C12 C13 -0.3(8) . .
C11 C12 C13 C14 1.1(7) . .
C10 C9 C14 C13 1.2(6) . .
N1 C9 C14 C13 -177.6(4) . .
C10 C9 C14 C15 178.4(4) . .
N1 C9 C14 C15 -0.4(6) . .
C12 C13 C14 C9 -1.5(7) . .
C12 C13 C14 C15 -178.7(4) . .
C9 C14 C15 C16 -92.1(5) . .
C13 C14 C15 C16 85.0(6) . .
C9 C14 C15 C17 145.0(4) . .
C13 C14 C15 C17 -37.8(6) . .
C023 C01N C017 C010 0.1(7) . .
K2 C01N C017 C010 -67.2(4) . .
C023 C01N C017 K2 67.3(4) . .
C00Q C010 C017 C01N 0.3(7) . .
K2 C010 C017 C01N 69.0(4) . .
C00Q C010 C017 K2 -68.6(4) . .
C11 C10 C18 C20 70.3(6) . .
C9 C10 C18 C20 -110.1(5) . .
C11 C10 C18 C19 -54.2(6) . .
C9 C10 C18 C19 125.4(5) . .
C2 N2 C21 C22 -86.7(5) . .
B1 N2 C21 C22 106.5(5) . .
C2 N2 C21 C26 93.2(5) . .
B1 N2 C21 C26 -73.6(5) . .
C2 N2 C21 K3 -176.0(3) . .
B1 N2 C21 K3 17.2(5) . .
C26 C21 C22 C23 -1.3(6) . .
N2 C21 C22 C23 178.6(3) . .
K3 C21 C22 C23 -71.9(3) . .
C26 C21 C22 C30 178.7(4) . .
N2 C21 C22 C30 -1.4(5) . .
K3 C21 C22 C30 108.0(3) . .
C26 C21 C22 K3 70.7(3) . .
N2 C21 C22 K3 -109.4(3) . .
C21 C22 C23 C24 1.8(6) . .
C30 C22 C23 C24 -178.2(4) . .
K3 C22 C23 C24 -67.5(4) . .
C21 C22 C23 K3 69.2(3) . .
C30 C22 C23 K3 -110.8(3) . .
C00Q C00V C023 C01N -0.5(6) . .
N4 C00V C023 C01N -178.6(4) . .
K2 C00V C023 C01N -66.5(4) . .
C00Q C00V C023 C02H 179.5(4) . .
N4 C00V C023 C02H 1.5(6) . .
K2 C00V C023 C02H 113.6(4) . .
C00Q C00V C023 K2 66.0(4) . .
N4 C00V C023 K2 -112.1(3) . .
C017 C01N C023 C00V 0.0(6) . .
K2 C01N C023 C00V 66.0(4) . .
C017 C01N C023 C02H 180.0(4) . .
K2 C01N C023 C02H -114.0(4) . .
C017 C01N C023 K2 -66.0(4) . .
C036 C02H C023 C00V -112.0(5) . .
C03L C02H C023 C00V 126.3(6) . .
C036 C02H C023 C01N 68.0(6) . .
C03L C02H C023 C01N -53.7(7) . .
C036 C02H C023 K2 -21.6(5) . .
C03L C02H C023 K2 -143.3(5) . .
C22 C23 C24 C25 -0.9(6) . .
K3 C23 C24 C25 -65.4(4) . .
C22 C23 C24 K3 64.5(4) . .
C23 C24 C25 C26 -0.4(6) . .
K3 C24 C25 C26 -65.8(4) . .
C23 C24 C25 K3 65.4(4) . .
C24 C25 C26 C21 0.9(6) . .
K3 C25 C26 C21 -66.9(3) . .
C24 C25 C26 C27 -177.1(4) . .
K3 C25 C26 C27 115.1(3) . .
C24 C25 C26 K3 67.8(4) . .
C22 C21 C26 C25 0.0(5) . .
N2 C21 C26 C25 -179.9(3) . .
K3 C21 C26 C25 69.8(3) . .
C22 C21 C26 C27 177.9(4) . .
N2 C21 C26 C27 -2.0(5) . .
K3 C21 C26 C27 -112.3(3) . .
C22 C21 C26 K3 -69.9(3) . .
N2 C21 C26 K3 110.2(3) . .
C00X C01T C026 C01G 1.0(7) . .
K4 C01T C026 C01G 67.9(4) . .
C00X C01T C026 K4 -66.9(5) . .
C00I C01G C026 C01T -1.7(7) . .
C01U C01G C026 C01T 175.7(4) . .
K4 C01G C026 C01T -72.0(4) . .
C00I C01G C026 K4 70.3(4) . .
C01U C01G C026 K4 -112.3(4) . .
C25 C26 C27 C29 -40.5(6) . .
C21 C26 C27 C29 141.6(4) . .
K3 C26 C27 C29 53.5(5) . .
C25 C26 C27 C28 86.7(5) . .
C21 C26 C27 C28 -91.2(5) . .
K3 C26 C27 C28 -179.4(3) . .
C23 C22 C30 C31 -70.3(6) . .
C21 C22 C30 C31 109.8(5) . .
K3 C22 C30 C31 -162.9(4) . .
C23 C22 C30 C32 54.2(5) . .
C21 C22 C30 C32 -125.8(4) . .
K3 C22 C30 C32 -38.5(4) . .
C3 N3 C33 C38 -108.6(5) . .
B2 N3 C33 C38 84.7(6) . .
C3 N3 C33 C34 70.2(6) . .
B2 N3 C33 C34 -96.5(6) . .
C38 C33 C34 C35 -0.6(6) . .
N3 C33 C34 C35 -179.4(4) . .
C38 C33 C34 C42 -179.6(4) . .
N3 C33 C34 C42 1.6(6) . .
C33 C34 C35 C36 1.9(6) . .
C42 C34 C35 C36 -179.1(4) . .
C34 C35 C36 C37 -1.6(7) . .
C35 C36 C37 C38 0.0(7) . .
C34 C33 C38 C37 -0.9(6) . .
N3 C33 C38 C37 177.8(4) . .
C34 C33 C38 C39 -179.9(4) . .
N3 C33 C38 C39 -1.1(6) . .
C36 C37 C38 C33 1.2(6) . .
C36 C37 C38 C39 -179.8(4) . .
C33 C38 C39 C40 94.3(6) . .
C37 C38 C39 C40 -84.6(6) . .
C33 C38 C39 C41 -141.4(5) . .
C37 C38 C39 C41 39.7(7) . .
C33 C34 C42 C43 99.1(5) . .
C35 C34 C42 C43 -79.9(6) . .
C33 C34 C42 C44 -136.6(5) . .
C35 C34 C42 C44 44.4(6) . .
C5 N5 C45 C46 72.9(5) . .
B3 N5 C45 C46 -82.5(6) . .
C5 N5 C45 C50 -104.9(5) . .
B3 N5 C45 C50 99.6(5) . .
C50 C45 C46 C47 2.0(7) . .
N5 C45 C46 C47 -175.7(4) . .
C50 C45 C46 C54 -178.6(4) . .
N5 C45 C46 C54 3.6(6) . .
C45 C46 C47 C48 -0.3(7) . .
C54 C46 C47 C48 -179.7(4) . .
C46 C47 C48 C49 -0.9(7) . .
C47 C48 C49 C50 0.5(7) . .
C46 C45 C50 C49 -2.5(6) . .
N5 C45 C50 C49 175.3(4) . .
C46 C45 C50 C51 178.6(4) . .
N5 C45 C50 C51 -3.7(6) . .
C48 C49 C50 C45 1.2(7) . .
C48 C49 C50 C51 -179.8(4) . .
C45 C50 C51 C53 -152.5(5) . .
C49 C50 C51 C53 28.5(6) . .
C45 C50 C51 C52 82.8(6) . .
C49 C50 C51 C52 -96.1(6) . .
C45 C46 C54 C55 114.3(5) . .
C47 C46 C54 C55 -66.4(5) . .
C45 C46 C54 C56 -120.5(5) . .
C47 C46 C54 C56 58.8(6) . .
C7 N7 C57 C58 -97.1(5) . .
B4 N7 C57 C58 103.4(5) . .
C7 N7 C57 C62 84.3(5) . .
B4 N7 C57 C62 -75.3(5) . .
C7 N7 C57 K1 175.7(3) . .
B4 N7 C57 K1 16.2(5) . .
C62 C57 C58 C59 -1.3(6) . .
N7 C57 C58 C59 -179.9(3) . .
K1 C57 C58 C59 -71.2(3) . .
C62 C57 C58 C66 179.4(4) . .
N7 C57 C58 C66 0.8(6) . .
K1 C57 C58 C66 109.5(4) . .
C62 C57 C58 K1 69.9(3) . .
N7 C57 C58 K1 -108.7(3) . .
C57 C58 C59 C60 1.6(6) . .
C66 C58 C59 C60 -179.1(4) . .
K1 C58 C59 C60 -68.8(4) . .
C57 C58 C59 K1 70.4(3) . .
C66 C58 C59 K1 -110.3(4) . .
C58 C59 C60 C61 -0.6(7) . .
K1 C59 C60 C61 -66.6(4) . .
C58 C59 C60 K1 66.0(4) . .
C59 C60 C61 C62 -0.8(7) . .
K1 C60 C61 C62 -65.8(4) . .
C59 C60 C61 K1 65.0(4) . .
C60 C61 C62 C57 1.1(6) . .
K1 C61 C62 C57 -65.1(3) . .
C60 C61 C62 C63 -177.9(4) . .
K1 C61 C62 C63 115.9(3) . .
C60 C61 C62 K1 66.2(4) . .
C58 C57 C62 C61 0.0(6) . .
N7 C57 C62 C61 178.6(3) . .
K1 C57 C62 C61 67.7(3) . .
C58 C57 C62 C63 178.9(4) . .
N7 C57 C62 C63 -2.4(5) . .
K1 C57 C62 C63 -113.3(3) . .
C58 C57 C62 K1 -67.7(3) . .
N7 C57 C62 K1 110.9(3) . .
C61 C62 C63 C64 -52.5(6) . .
C57 C62 C63 C64 128.6(4) . .
K1 C62 C63 C64 40.9(5) . .
C61 C62 C63 C65 72.4(6) . .
C57 C62 C63 C65 -106.5(5) . .
K1 C62 C63 C65 165.8(4) . .
C57 C58 C66 C68 95.6(5) . .
C59 C58 C66 C68 -83.6(6) . .
K1 C58 C66 C68 -175.0(4) . .
C57 C58 C66 C67 -140.2(4) . .
C59 C58 C66 C67 40.5(6) . .
K1 C58 C66 C67 -50.9(4) . .
C8 N8 C69 C70 -72.9(5) . .
B4 N8 C69 C70 96.3(5) . .
C8 N8 C69 C74 106.7(5) . .
B4 N8 C69 C74 -84.1(5) . .
C74 C69 C70 C71 -0.1(7) . .
N8 C69 C70 C71 179.4(4) . .
C74 C69 C70 C78 177.9(4) . .
N8 C69 C70 C78 -2.6(6) . .
C69 C70 C71 C72 0.4(7) . .
C78 C70 C71 C72 -177.7(5) . .
C70 C71 C72 C73 -0.8(8) . .
C71 C72 C73 C74 1.1(8) . .
C72 C73 C74 C69 -0.8(7) . .
C72 C73 C74 C75 179.8(4) . .
C70 C69 C74 C73 0.3(6) . .
N8 C69 C74 C73 -179.2(4) . .
C70 C69 C74 C75 179.7(4) . .
N8 C69 C74 C75 0.2(6) . .
C73 C74 C75 C77 101.2(5) . .
C69 C74 C75 C77 -78.1(5) . .
C73 C74 C75 C76 -22.4(6) . .
C69 C74 C75 C76 158.2(4) . .
C71 C70 C78 C79 67.4(7) . .
C69 C70 C78 C79 -110.5(6) . .
C71 C70 C78 C80 -56.9(7) . .
C69 C70 C78 C80 125.1(6) . .
C2 N2 B1 N1 0.3(4) . .
C21 N2 B1 N1 168.4(4) . .
C2 N2 B1 S1 180.0(3) . .
C21 N2 B1 S1 -11.9(6) . .
C1 N1 B1 N2 -0.5(4) . .
C9 N1 B1 N2 -165.1(4) . .
C1 N1 B1 S1 179.8(4) . .
C9 N1 B1 S1 15.2(7) . .
K2 S1 B1 N2 102.0(4) . .
K1 S1 B1 N2 -105.6(4) . .
K3 S1 B1 N2 -1.1(4) . .
K2 S1 B1 N1 -78.4(5) . .
K1 S1 B1 N1 74.0(4) . .
K3 S1 B1 N1 178.5(4) . .
C4 N4 B2 N3 0.3(5) . .
C00V N4 B2 N3 -174.6(4) . .
C4 N4 B2 S2 -179.0(4) . .
C00V N4 B2 S2 6.0(7) . .
C3 N3 B2 N4 -0.1(6) . .
C33 N3 B2 N4 167.7(5) . .
C3 N3 B2 S2 179.3(4) . .
C33 N3 B2 S2 -13.0(8) . .
K4 S2 B2 N4 105.2(4) . .
K1 S2 B2 N4 -94.4(4) . .
K2 S2 B2 N4 0.2(5) . .
K4 S2 B2 N3 -73.9(5) . .
K1 S2 B2 N3 86.4(5) . .
K2 S2 B2 N3 -179.0(4) . .
C6 N6 B3 N5 0.4(4) . .
C00I N6 B3 N5 -172.7(4) . .
C6 N6 B3 S3 -179.8(3) . .
C00I N6 B3 S3 7.1(6) . .
C5 N5 B3 N6 0.1(5) . .
C45 N5 B3 N6 157.4(4) . .
C5 N5 B3 S3 -179.7(4) . .
C45 N5 B3 S3 -22.4(7) . .
K2 S3 B3 N6 107.7(4) . .
K3 S3 B3 N6 -90.4(4) . .
K4 S3 B3 N6 9.0(4) . .
K2 S3 B3 N5 -72.6(5) . .
K3 S3 B3 N5 89.4(4) . .
K4 S3 B3 N5 -171.3(4) . .
C8 N8 B4 N7 -1.7(4) . .
C69 N8 B4 N7 -171.9(4) . .
C8 N8 B4 S4 177.4(3) . .
C69 N8 B4 S4 7.2(7) . .
C7 N7 B4 N8 2.1(4) . .
C57 N7 B4 N8 163.5(4) . .
C7 N7 B4 S4 -177.0(3) . .
C57 N7 B4 S4 -15.7(6) . .
K3 S4 B4 N8 81.2(4) . .
K4 S4 B4 N8 -74.3(4) . .
K1 S4 B4 N8 -174.3(3) . .
K3 S4 B4 N7 -99.9(4) . .
K4 S4 B4 N7 104.6(4) . .
K1 S4 B4 N7 4.6(4) . .
C101 C99 C100 C101 -1.1(13) 2_656 .
C99 C100 C101 C99 1.1(12) . 2_656
C86 C81 C82 C83 6(4) . .
C81 C82 C83 C84 -9(4) . .
C82 C83 C84 C85 12(5) . .
C83 C84 C85 C86 -10(4) . .
C82 C81 C86 C85 -4(3) . .
C84 C85 C86 C81 7(4) . .
C92 C87 C88 C89 -1(2) . .
C87 C88 C89 C90 1(2) . .
C88 C89 C90 C91 0(2) . .
C89 C90 C91 C92 0(2) . .
C90 C91 C92 C87 0(2) . .
C88 C87 C92 C91 1(2) . .
C98 C93 C94 C95 3(4) . .
C93 C94 C95 C96 -6(4) . .
C94 C95 C96 C97 5(3) . .
C95 C96 C97 C98 -1(3) . .
C96 C97 C98 C93 -1(3) . .
C94 C93 C98 C97 0(3) . .
C86A C81A C82A C83A -5(5) . .
C81A C82A C83A C84A 9(6) . .
C82A C83A C84A C85A -9(6) . .
C83A C84A C85A C86A 3(5) . .
C82A C81A C86A C85A 0(4) . .
C84A C85A C86A C81A 0(4) . .
C92A C87A C88A C89A 2(4) . .
C87A C88A C89A C90A 3(4) . .
C88A C89A C90A C91A -9(4) . .
C89A C90A C91A C92A 9(4) . .
C90A C91A C92A C87A -4(4) . .
C88A C87A C92A C91A -1(4) . .
C98A C93A C94A C95A -12(5) . .
C93A C94A C95A C96A 15(5) . .
C94A C95A C96A C97A -6(5) . .
C95A C96A C97A C98A -7(5) . .
C94A C93A C98A C97A -3(4) . .
C96A C97A C98A C93A 11(4) . .
